data_7032103
loop_
_publ_author_name
'Ferguson, Alan'
'Staniland, Robert W.'
'Fitchett, Christopher M.'
'Squire, Marie A.'
'Williamson, Bryce E.'
'Kruger, Paul E.'

_publ_section_title
;
 Variation of guest selectivity within [Fe4L4](8+) tetrahedral cages
 through subtle modification of the face-capping ligand.
;
_journal_issue 39
_journal_name_full 'Dalton transactions (Cambridge, England : 2003)'
_journal_page_first 14550
_journal_page_last 14553
_journal_paper_doi 10.1039/c4dt02337d
_journal_volume 43
_journal_year 2014
_chemical_formula_moiety 'C156 H108 Fe4 N36 O12, 12.5(C2 H3 N), (H2 O), 8(B F4)'
_chemical_formula_sum 'C181 H147.5 B8 F32 Fe4 N48.5 O13'
_chemical_formula_weight 4127.84
_chemical_name_systematic
;
 ?
;
_space_group_crystal_system triclinic
_space_group_IT_number 2
_space_group_name_Hall '-P 1'
_space_group_name_H-M_alt 'P -1'
_symmetry_space_group_name_Hall '-P 1'
_symmetry_space_group_name_H-M 'P -1'
_atom_sites_solution_hydrogens geom
_atom_sites_solution_primary direct
_atom_sites_solution_secondary difmap
_audit_creation_date 2013-05-02
_audit_creation_method
;
  Olex2 1.2
  (compiled Apr 23 2013 17:59:47, GUI svn.r4466)
;
_cell_angle_alpha 103.56(3)
_cell_angle_beta 95.35(3)
_cell_angle_gamma 115.89(3)
_cell_formula_units_Z 2
_cell_length_a 21.800(4)
_cell_length_b 22.237(4)
_cell_length_c 22.317(5)
_cell_measurement_reflns_used 1038
_cell_measurement_temperature 100(2)
_cell_measurement_theta_max 11.05
_cell_measurement_theta_min 2.76
_cell_volume 9222(5)
_computing_cell_refinement 'XDS (Kabsch, 1993)'
_computing_data_collection 'BluIce (McPhillips, 2002)'
_computing_data_reduction 'XDS (Kabsch, 1993)'
_computing_molecular_graphics
;
O. V. Dolomanov, L. J. Bourhis, R. J. Gildea, J. A. K. Howard and H. Puschmann,
OLEX2: a complete structure solution, refinement and analysis program.
J. Appl. Cryst. (2009). 42, 339-341.
;
_computing_publication_material
;
O. V. Dolomanov, L. J. Bourhis, R. J. Gildea, J. A. K. Howard and H. Puschmann,
OLEX2: a complete structure solution, refinement and analysis program.
J. Appl. Cryst. (2009). 42, 339-341.
;
_computing_structure_refinement
;
XLMP, G.M. Sheldrick, Acta Cryst.
(2008). A64, 112-122
;
_computing_structure_solution 'SHELXS-97 (Sheldrick, 2008)'
_diffrn_ambient_temperature 100(2)
_diffrn_measured_fraction_theta_full 0.938
_diffrn_measured_fraction_theta_max 0.938
_diffrn_measurement_device_type 'ADSC Quantum 210r'
_diffrn_measurement_method 'Phi Scan'
_diffrn_radiation_monochromator 'Silicon Double Crystal'
_diffrn_radiation_type synchrotron
_diffrn_radiation_wavelength 0.71073
_diffrn_reflns_av_R_equivalents 0.0585
_diffrn_reflns_av_unetI/netI 0.0499
_diffrn_reflns_limit_h_max 24
_diffrn_reflns_limit_h_min -23
_diffrn_reflns_limit_k_max 24
_diffrn_reflns_limit_k_min -24
_diffrn_reflns_limit_l_max 24
_diffrn_reflns_limit_l_min -24
_diffrn_reflns_number 92634
_diffrn_reflns_theta_full 23.14
_diffrn_reflns_theta_max 23.14
_diffrn_reflns_theta_min 1.07
_diffrn_source 'fine-focus sealed tube'
_exptl_absorpt_coefficient_mu 0.414
_exptl_absorpt_correction_type none
_exptl_crystal_colour purple
_exptl_crystal_density_diffrn 1.486
_exptl_crystal_density_method 'not measured'
_exptl_crystal_description block
_exptl_crystal_F_000 4104
_exptl_crystal_size_max 0.11
_exptl_crystal_size_mid 0.08
_exptl_crystal_size_min 0.05
_platon_squeeze_details
;
;
_refine_diff_density_max 1.487
_refine_diff_density_min -1.298
_refine_diff_density_rms 0.123
_refine_ls_extinction_method none
_refine_ls_goodness_of_fit_ref 1.619
_refine_ls_hydrogen_treatment constr
_refine_ls_matrix_type full
_refine_ls_number_parameters 2145
_refine_ls_number_reflns 24491
_refine_ls_number_restraints 154
_refine_ls_restrained_S_all 1.620
_refine_ls_R_factor_all 0.1579
_refine_ls_R_factor_gt 0.1325
_refine_ls_shift/su_max 0.001
_refine_ls_shift/su_mean 0.000
_refine_ls_structure_factor_coef Fsqd
_refine_ls_weighting_details 'calc w=1/[\s^2^(Fo^2^)+(0.2000P)^2^+0.0000P] where P=(Fo^2^+2Fc^2^)/3'
_refine_ls_weighting_scheme calc
_refine_ls_wR_factor_gt 0.3831
_refine_ls_wR_factor_ref 0.4020
_reflns_number_gt 16988
_reflns_number_total 24491
_reflns_threshold_expression >2sigma(I)
_cod_data_source_file c4dt02337d2.cif
_cod_data_source_block '[OTf@1]'
_cod_depositor_comments 'Adding full bibliography for 7032102--7032104.cif.'
_cod_original_cell_volume 9222(3)
_cod_database_code 7032103
_olex2_refinement_description
;
1. Fixed Uiso
 At 1.2 times of:
  All C(H) groups
 At 1.5 times of:
  All C(H,H,H) groups
2. Restrained distances
 B1-F1 = B1-F2 = B1-F3 = B1-F4
 1.32301 with sigma of 0.02
 F1-F2 = F1-F3 = F1-F4 = F2-F3 = F2-F4 = F3-F4
 2.160475 with sigma of 0.02
 B2-F5 = B2-F6 = B2-F7 = B2-F8
 1.32301 with sigma of 0.02
 F5-F6 = F5-F7 = F5-F8 = F6-F7 = F6-F8 = F7-F8
 2.160475 with sigma of 0.02
 B3-F21 = B3-F22 = B3-F23 = B3-F24
 1.32301 with sigma of 0.02
 F21-F22 = F21-F23 = F21-F24 = F22-F23 = F22-F24 = F23-F24
 2.160475 with sigma of 0.02
 B4-F9 = B4-F10 = B4-F11 = B4-F12
 1.32301 with sigma of 0.02
 F9-F10 = F9-F11 = F9-F12 = F10-F11 = F10-F12 = F11-F12
 2.160475 with sigma of 0.02
 B5-F29 = B5-F30 = B5-F31 = B5-F32
 1.32301 with sigma of 0.02
 F29-F30 = F29-F31 = F29-F32 = F30-F31 = F30-F32 = F31-F32
 2.160475 with sigma of 0.02
 B6-F17 = B6-F18 = B6-F19 = B6-F20
 1.32301 with sigma of 0.02
 F17-F18 = F17-F19 = F17-F20 = F18-F19 = F18-F20 = F19-F20
 2.160475 with sigma of 0.02
 B7-F13 = B7-F14 = B7-F15 = B7-F16
 1.32301 with sigma of 0.02
 F13-F14 = F13-F15 = F13-F16 = F14-F15 = F14-F16 = F15-F16
 2.160475 with sigma of 0.02
3. Uiso/Uaniso restraints and constraints
Uiso(B1) = Uiso(F4) = Uiso(F2) = Uiso(F1) = Uiso(F3)
Uiso(B7) = Uiso(F14) = Uiso(F13) = Uiso(F15) = Uiso(F16)
Uiso(B3) = Uiso(F23) = Uiso(F24) = Uiso(F21) = Uiso(F22)
Uiso(F17) = Uiso(F18) = Uiso(B6) = Uiso(F19) = Uiso(F20)
Uiso(N39) = Uiso(C169) = Uiso(C170)
4. Same fragment restrains
{N40, C161, C162}
{N43, C167, C168}
{N46, C157, C158}
{N45, C165, C166}
{N41, C173, C174}
{N37, C159, C160}
{N39, C169, C170}
as
{N42, C175, C176}
5. Others
 1(DFIX)=1(DFIX)=1(DFIX)=1(DFIX)=1(DFIX)=1(DFIX)=1(DFIX)=FVAR(1)
 1(DFIX)=1(DFIX)=1(DFIX)=1(DFIX)=1(DFIX)=1(DFIX)=1(DFIX)=1.633*FVAR(2)
6.a Me refined with riding coordinates:
 C162(H16A,H16B,H16C), C172(H17A,H17B,H17C), C176(H17D,H17E,H17F), C164(H16D,
 H16E,H16F), C158(H15A,H15B,H15C), C160(H16G,H16H,H16I), C166(H16J,H16K,H16L),
 C174(H17G,H17H,H17I), C168(H16M,H16N,H16O), C170(H17J,H17K,H17L)
6.b Aromatic/amide H refined with riding coordinates:
 C32(H32), C60(H60), C116(H116), C9(H9), C72(H72), C120(H120), C33(H33),
 C12(H12), C42(H42), C107(H107), C45(H45), C69(H69), C95(H95), C57(H57),
 C117(H117), C8(H8), C71(H71), C141(H141), C143(H143), C4(H4), C48(H48),
 C24(H24), C11(H11), C6(H6), C68(H68), C131(H131), C108(H108), C119(H119),
 C47(H47), C54(H54), C59(H59), C13(H13), C96(H96), C21(H21), C36(H36), C23(H23),
  C144(H144), C56(H56), C14(H14), C16(H16), C15(H15), C114(H114), C18(H18),
 C20(H20), C105(H105), C93(H93), C61(H61), C35(H35), C1A(H1A), C49(H49),
 C132(H132), C140(H140), C83(H83), C44(H44), C52(H52), C50(H50), C51(H51),
 C104(H104), C90(H90), C109(H109), C1C(H1C), C80(H80), C66(H66), C1D(H1D),
 C81(H81), C112(H112), C92(H92), C1E(H1E), C63(H63), C126(H126), C111(H111),
 C128(H128), C64(H64), C84(H84), C123(H123), C129(H129), C62(H62), C25(H25),
 C102(H102), C124(H124), C78(H78), C40(H40), C136(H136), C138(H138), C37(H37),
 C121(H121), C85(H85), C122(H122), C110(H110), C1F(H1F), C39(H39), C26(H26),
 C97(H97), C76(H76), C86(H86), C133(H133), C73(H73), C27(H27), C38(H38),
 C75(H75), C134(H134), C87(H87), C98(H98), C88(H88), C135(H135), C100(H100),
 C99(H99), C74(H74)
;

loop_
_space_group_symop_id
_space_group_symop_operation_xyz
1 'x, y, z'
2 '-x, -y, -z'

loop_
_atom_site_label
_atom_site_type_symbol
_atom_site_fract_x
_atom_site_fract_y
_atom_site_fract_z
_atom_site_U_iso_or_equiv
_atom_site_adp_type
_atom_site_occupancy
_atom_site_symmetry_multiplicity
_atom_site_calc_flag
_atom_site_refinement_flags
Fe1 Fe 0.22205(6) 1.15415(6) 1.12795(5) 0.0667(4) Uani 1 1 d .
Fe2 Fe 0.64703(6) 1.12893(7) 0.68858(5) 0.0650(4) Uani 1 1 d .
Fe3 Fe 0.32441(7) 0.57318(6) 0.92550(6) 0.0705(4) Uani 1 1 d .
Fe4 Fe -0.08973(8) 0.68788(8) 0.49964(6) 0.0904(5) Uani 1 1 d .
O10 O 0.0218(3) 0.8274(3) 0.8249(2) 0.0657(14) Uani 1 1 d .
O4 O 0.3567(3) 0.9034(3) 1.0130(2) 0.0570(13) Uani 1 1 d .
O6 O 0.4991(3) 0.9230(3) 0.8748(2) 0.0621(13) Uani 1 1 d .
O12 O 0.0771(3) 0.6503(3) 0.7922(3) 0.0713(15) Uani 1 1 d .
O1 O 0.3735(3) 1.1543(3) 0.8139(3) 0.0685(15) Uani 1 1 d .
O5 O 0.4506(3) 1.1002(3) 0.9549(3) 0.0628(13) Uani 1 1 d .
O3 O 0.2365(3) 0.9886(3) 0.6294(2) 0.0794(18) Uani 1 1 d .
O9 O 0.1822(3) 0.6533(3) 0.6444(3) 0.0798(17) Uani 1 1 d .
O11 O 0.1489(3) 0.8103(3) 0.9858(2) 0.0665(14) Uani 1 1 d .
N26 N 0.4003(3) 1.0002(3) 0.9850(3) 0.0575(16) Uani 1 1 d .
N1 N 0.6808(3) 1.0955(4) 0.6158(3) 0.0650(17) Uani 1 1 d .
N153 N 0.1165(3) 0.7308(3) 0.8910(3) 0.0630(17) Uani 1 1 d .
N25 N 0.4741(3) 1.0139(3) 0.9125(3) 0.0532(15) Uani 1 1 d .
N6 N 0.6227(3) 1.1623(4) 0.7677(3) 0.0646(17) Uani 1 1 d .
O2 O 0.1396(3) 1.0300(3) 0.7955(2) 0.0777(17) Uani 1 1 d .
N151 N 0.0839(3) 0.8220(3) 0.9065(3) 0.0626(17) Uani 1 1 d .
N34 N 0.3062(3) 1.0703(4) 0.7193(3) 0.0654(17) Uani 1 1 d .
N4 N 0.6228(3) 1.0355(4) 0.6936(3) 0.0623(17) Uani 1 1 d .
O8 O 0.4173(3) 0.7718(3) 0.7166(3) 0.0777(16) Uani 1 1 d .
N23 N 0.1455(3) 1.0859(4) 1.0530(3) 0.0634(17) Uani 1 1 d .
C154 C 0.3966(4) 0.9382(4) 0.9784(3) 0.0572(19) Uani 1 1 d .
N152 N 0.0490(4) 0.7369(3) 0.8051(3) 0.0635(17) Uani 1 1 d .
O7 O 0.3137(3) 0.8435(3) 0.5835(2) 0.0718(15) Uani 1 1 d .
N22 N 0.2561(3) 1.0873(3) 1.1390(3) 0.0636(17) Uani 1 1 d .
N27 N 0.4271(3) 0.9092(3) 0.9419(3) 0.0595(16) Uani 1 1 d .
N146 N 0.2454(4) 0.7491(4) 0.6118(3) 0.0683(18) Uani 1 1 d .
N145 N 0.2971(4) 0.7095(4) 0.6812(3) 0.0715(19) Uani 1 1 d .
N12 N 0.2630(4) 0.5492(4) 0.8421(3) 0.0690(18) Uani 1 1 d .
C155 C 0.4640(4) 0.9508(4) 0.9107(3) 0.0571(19) Uani 1 1 d .
N35 N 0.2588(4) 1.0944(4) 0.8082(3) 0.0673(18) Uani 1 1 d .
C149 C 0.2414(5) 1.0237(5) 0.6898(4) 0.070(2) Uani 1 1 d .
N10 N 0.4048(4) 0.6560(4) 0.9153(3) 0.0693(18) Uani 1 1 d .
N36 N 0.1838(3) 1.0081(4) 0.7121(3) 0.0714(19) Uani 1 1 d .
N3 N 0.7382(4) 1.1668(4) 0.7488(3) 0.0695(18) Uani 1 1 d .
C115 C 0.3011(4) 0.6952(4) 0.9883(4) 0.062(2) Uani 1 1 d .
C156 C 0.4399(4) 1.0347(4) 0.9510(4) 0.062(2) Uani 1 1 d .
C10 C 0.5302(4) 0.9541(4) 0.8310(3) 0.0552(18) Uani 1 1 d .
N21 N 0.2935(4) 1.2120(4) 1.2084(4) 0.080(2) Uani 1 1 d .
N20 N 0.1479(3) 1.1110(4) 1.1727(3) 0.0678(18) Uani 1 1 d .
N11 N 0.2805(4) 0.6211(4) 0.9755(3) 0.0706(19) Uani 1 1 d .
C31 C 0.1151(4) 0.7881(4) 0.9261(3) 0.060(2) Uani 1 1 d .
C55 C 0.1463(4) 1.0736(4) 0.9870(4) 0.062(2) Uani 1 1 d .
C46 C 0.1717(4) 0.8801(4) 1.0217(4) 0.063(2) Uani 1 1 d .
C32 C 0.4383(4) 1.0308(5) 0.6452(4) 0.065(2) Uani 1 1 d .
H32 H 0.4415 1.0715 0.6718 0.078 Uiso 1 1 calc R
C60 C 0.1446(4) 1.0125(5) 0.9543(4) 0.066(2) Uani 1 1 d .
H60 H 0.1426 0.9797 0.9743 0.079 Uiso 1 1 calc R
C70 C 0.4113(4) 1.1255(4) 0.9892(4) 0.0577(19) Uani 1 1 d .
C19 C 0.5563(4) 1.1588(4) 0.7765(4) 0.065(2) Uani 1 1 d .
N19 N 0.1955(4) 1.2277(4) 1.1209(3) 0.0699(19) Uani 1 1 d .
N5 N 0.5560(3) 1.1005(4) 0.6331(3) 0.0656(17) Uani 1 1 d .
N24 N 0.2897(3) 1.2007(4) 1.0794(3) 0.0701(19) Uani 1 1 d .
C116 C 0.3631(4) 0.7462(4) 1.0279(4) 0.063(2) Uani 1 1 d .
H116 H 0.3924 0.7337 1.0489 0.076 Uiso 1 1 calc R
C139 C 0.2138(5) 0.5735(4) 0.8298(4) 0.066(2) Uani 1 1 d .
C106 C -0.0027(5) 0.8096(5) 0.7587(4) 0.071(2) Uani 1 1 d .
C9 C 0.5995(4) 0.9955(4) 0.8447(4) 0.063(2) Uani 1 1 d .
H9 H 0.6264 1.0064 0.8844 0.076 Uiso 1 1 calc R
C43 C 0.2280(4) 1.0150(4) 1.0989(4) 0.062(2) Uani 1 1 d .
C72 C 0.3197(5) 1.1527(5) 0.9851(4) 0.077(2) Uani 1 1 d .
H72 H 0.2828 1.1539 0.9618 0.093 Uiso 1 1 calc R
C120 C 0.2571(5) 0.7136(5) 0.9564(4) 0.067(2) Uani 1 1 d .
H120 H 0.2143 0.6789 0.9301 0.081 Uiso 1 1 calc R
C33 C 0.3801(5) 0.9669(5) 0.6347(4) 0.068(2) Uani 1 1 d .
H33 H 0.3441 0.9645 0.6549 0.082 Uiso 1 1 calc R
C12 C 0.5194(4) 0.9595(4) 0.7265(3) 0.063(2) Uani 1 1 d .
H12 H 0.4923 0.9471 0.6866 0.076 Uiso 1 1 calc R
N147 N 0.3698(4) 0.8108(4) 0.6522(3) 0.0682(18) Uani 1 1 d .
C22 C 0.4330(4) 1.1527(5) 0.7977(4) 0.067(2) Uani 1 1 d .
C7 C 0.5915(4) 1.0043(4) 0.7400(3) 0.0516(17) Uani 1 1 d .
C42 C 0.3020(4) 1.1079(5) 1.1893(4) 0.072(2) Uani 1 1 d .
H42 H 0.3194 1.0790 1.1989 0.086 Uiso 1 1 calc R
C107 C 0.0385(5) 0.8516(5) 0.7267(4) 0.078(3) Uani 1 1 d .
H107 H 0.0825 0.8888 0.7478 0.093 Uiso 1 1 calc R
C1 C 0.0827(4) 0.7092(4) 0.8322(4) 0.067(2) Uani 1 1 d .
C94 C 0.1745(5) 0.9234(5) 0.5970(4) 0.072(2) Uani 1 1 d .
C45 C 0.1444(4) 0.8943(4) 1.0710(4) 0.064(2) Uani 1 1 d .
H45 H 0.1075 0.8581 1.0795 0.077 Uiso 1 1 calc R
C142 C 0.1234(4) 0.6256(4) 0.8086(4) 0.063(2) Uani 1 1 d .
C69 C 0.4301(4) 1.1517(4) 1.0546(4) 0.060(2) Uani 1 1 d .
H69 H 0.4679 1.1516 1.0774 0.072 Uiso 1 1 calc R
N16 N -0.0760(4) 0.7697(4) 0.5671(4) 0.083(2) Uani 1 1 d .
C67 C 0.3350(4) 1.1775(4) 1.0492(4) 0.063(2) Uani 1 1 d .
C95 C 0.1725(4) 0.8654(5) 0.6035(4) 0.069(2) Uani 1 1 d .
H95 H 0.2070 0.8667 0.6325 0.082 Uiso 1 1 calc R
C150 C 0.1978(4) 1.0456(5) 0.7715(4) 0.065(2) Uani 1 1 d .
C148 C 0.3097(4) 1.1021(4) 0.7791(4) 0.064(2) Uani 1 1 d .
C57 C 0.1471(4) 1.1096(4) 0.8940(4) 0.063(2) Uani 1 1 d .
H57 H 0.1471 1.1418 0.8738 0.076 Uiso 1 1 calc R
C2 C 0.0525(4) 0.7936(4) 0.8451(4) 0.064(2) Uani 1 1 d .
C3 C 0.4912(4) 1.0333(5) 0.6160(4) 0.065(2) Uani 1 1 d .
C118 C 0.3390(4) 0.8327(4) 1.0041(3) 0.060(2) Uani 1 1 d .
C17 C 0.7377(5) 1.1963(5) 0.8100(4) 0.074(2) Uani 1 1 d .
C117 C 0.3825(4) 0.8159(4) 1.0370(4) 0.060(2) Uani 1 1 d .
H117 H 0.4242 0.8509 1.0647 0.072 Uiso 1 1 calc R
C127 C 0.4069(4) 0.6858(5) 0.8636(4) 0.070(2) Uani 1 1 d .
N9 N 0.3938(4) 0.5979(4) 1.0028(4) 0.076(2) Uani 1 1 d .
C8 C 0.6306(4) 1.0218(4) 0.7986(4) 0.061(2) Uani 1 1 d .
H8 H 0.6785 1.0518 0.8078 0.073 Uiso 1 1 calc R
C71 C 0.3576(4) 1.1264(4) 0.9551(4) 0.069(2) Uani 1 1 d .
H71 H 0.3468 1.1090 0.9112 0.083 Uiso 1 1 calc R
N2 N 0.6685(4) 1.2188(4) 0.6727(4) 0.078(2) Uani 1 1 d .
C141 C 0.1035(5) 0.5728(4) 0.8356(4) 0.073(2) Uani 1 1 d .
H141 H 0.0605 0.5552 0.8469 0.088 Uiso 1 1 calc R
C91 C 0.0666(5) 0.8009(5) 0.5249(3) 0.070(2) Uani 1 1 d .
C143 C 0.1861(4) 0.6524(4) 0.7907(4) 0.064(2) Uani 1 1 d .
H143 H 0.1982 0.6886 0.7727 0.077 Uiso 1 1 calc R
N7 N 0.2506(4) 0.4923(4) 0.9451(4) 0.079(2) Uani 1 1 d .
C4 C 0.7358(5) 1.1013(6) 0.5272(4) 0.081(3) Uani 1 1 d .
H4 H 0.7606 1.1283 0.5031 0.097 Uiso 1 1 calc R
C48 C 0.2575(4) 1.0012(4) 1.0479(4) 0.062(2) Uani 1 1 d .
H48 H 0.2946 1.0372 1.0394 0.074 Uiso 1 1 calc R
C24 C 0.5137(4) 1.1087(4) 0.8014(4) 0.060(2) Uani 1 1 d .
H24 H 0.5270 1.0773 0.8117 0.072 Uiso 1 1 calc R
C11 C 0.4890(4) 0.9344(4) 0.7720(4) 0.064(2) Uani 1 1 d .
H11 H 0.4412 0.9043 0.7634 0.076 Uiso 1 1 calc R
C6 C 0.6362(5) 0.9975(5) 0.6494(4) 0.070(2) Uani 1 1 d .
H6 H 0.6249 0.9514 0.6470 0.084 Uiso 1 1 calc R
C68 C 0.3907(4) 1.1778(4) 1.0843(4) 0.067(2) Uani 1 1 d .
H68 H 0.4015 1.1957 1.1282 0.080 Uiso 1 1 calc R
C131 C 0.3918(4) 0.7655(4) 0.8188(4) 0.065(2) Uani 1 1 d .
H131 H 0.3802 0.8015 0.8214 0.078 Uiso 1 1 calc R
C108 C 0.0148(4) 0.8383(5) 0.6646(4) 0.075(2) Uani 1 1 d .
H108 H 0.0431 0.8653 0.6422 0.090 Uiso 1 1 calc R
C119 C 0.2776(4) 0.7838(4) 0.9641(4) 0.063(2) Uani 1 1 d .
H119 H 0.2497 0.7970 0.9422 0.075 Uiso 1 1 calc R
C47 C 0.2299(4) 0.9326(4) 1.0107(4) 0.067(2) Uani 1 1 d .
H47 H 0.2502 0.9213 0.9780 0.080 Uiso 1 1 calc R
C54 C 0.0894(4) 1.0457(4) 1.0665(4) 0.064(2) Uani 1 1 d .
H54 H 0.0514 1.0104 1.0348 0.076 Uiso 1 1 calc R
C5 C 0.6690(5) 1.0285(5) 0.6042(4) 0.068(2) Uani 1 1 d .
C59 C 0.1459(4) 1.0000(5) 0.8888(4) 0.069(2) Uani 1 1 d .
H59 H 0.1459 0.9594 0.8656 0.083 Uiso 1 1 calc R
C53 C 0.0867(5) 1.0570(5) 1.1329(4) 0.072(2) Uani 1 1 d .
C13 C 0.7117(5) 1.1296(6) 0.5771(4) 0.079(3) Uani 1 1 d .
H13 H 0.7179 1.1749 0.5832 0.095 Uiso 1 1 calc R
C30 C 0.2446(5) 0.7075(4) 0.6447(4) 0.067(2) Uani 1 1 d .
C96 C 0.1162(5) 0.8013(5) 0.5651(4) 0.078(3) Uani 1 1 d .
H96 H 0.1135 0.7591 0.5677 0.094 Uiso 1 1 calc R
C21 C 0.4738(5) 1.2038(5) 0.7712(4) 0.070(2) Uani 1 1 d .
H21 H 0.4592 1.2342 0.7606 0.084 Uiso 1 1 calc R
C58 C 0.1471(4) 1.0487(5) 0.8612(4) 0.067(2) Uani 1 1 d .
C36 C 0.4868(5) 0.9751(5) 0.5742(4) 0.069(2) Uani 1 1 d .
H36 H 0.5226 0.9787 0.5533 0.083 Uiso 1 1 calc R
N8 N 0.3570(4) 0.5144(4) 0.8709(4) 0.081(2) Uani 1 1 d .
C65 C 0.2370(5) 1.2736(5) 1.0937(5) 0.077(3) Uani 1 1 d .
C23 C 0.4513(4) 1.1058(5) 0.8109(4) 0.064(2) Uani 1 1 d .
H23 H 0.4214 1.0713 0.8266 0.077 Uiso 1 1 calc R
C144 C 0.2312(5) 0.6251(4) 0.7994(4) 0.069(2) Uani 1 1 d .
H144 H 0.2726 0.6410 0.7853 0.082 Uiso 1 1 calc R
C56 C 0.1470(4) 1.1217(5) 0.9578(4) 0.065(2) Uani 1 1 d .
H56 H 0.1475 1.1625 0.9810 0.078 Uiso 1 1 calc R
C14 C 0.7954(5) 1.1630(5) 0.7374(5) 0.082(3) Uani 1 1 d .
H14 H 0.7966 1.1426 0.6963 0.099 Uiso 1 1 calc R
C29 C 0.3094(5) 0.7995(5) 0.6172(4) 0.067(2) Uani 1 1 d .
N18 N 0.0076(4) 0.7326(4) 0.4876(3) 0.080(2) Uani 1 1 d .
C41 C 0.3259(5) 1.1779(5) 1.2308(4) 0.075(2) Uani 1 1 d .
C16 C 0.7954(5) 1.2249(5) 0.8598(5) 0.081(3) Uani 1 1 d .
H16 H 0.7945 1.2463 0.9006 0.097 Uiso 1 1 calc R
C103 C -0.0515(5) 0.7846(5) 0.6342(4) 0.076(2) Uani 1 1 d .
C34 C 0.3748(4) 0.9077(5) 0.5956(4) 0.067(2) Uani 1 1 d .
C15 C 0.8539(5) 1.1894(6) 0.7865(5) 0.087(3) Uani 1 1 d .
H15 H 0.8930 1.1854 0.7775 0.105 Uiso 1 1 calc R
C114 C 0.2291(4) 0.5829(4) 0.9954(4) 0.068(2) Uani 1 1 d .
H114 H 0.2050 0.6014 1.0191 0.081 Uiso 1 1 calc R
C18 C 0.6729(4) 1.1940(4) 0.8166(4) 0.066(2) Uani 1 1 d .
H18 H 0.6670 1.2148 0.8553 0.079 Uiso 1 1 calc R
C20 C 0.5387(4) 1.2072(5) 0.7613(4) 0.066(2) Uani 1 1 d .
H20 H 0.5686 1.2410 0.7450 0.080 Uiso 1 1 calc R
C105 C -0.0694(5) 0.7554(5) 0.7300(4) 0.073(2) Uani 1 1 d .
H105 H -0.0969 0.7273 0.7521 0.088 Uiso 1 1 calc R
C130 C 0.4110(4) 0.7397(5) 0.7654(4) 0.070(2) Uani 1 1 d .
C82 C 0.1194(5) 0.6503(5) 0.6199(4) 0.072(2) Uani 1 1 d .
C93 C 0.1246(5) 0.9245(5) 0.5563(4) 0.074(2) Uani 1 1 d .
H93 H 0.1282 0.9667 0.5527 0.089 Uiso 1 1 calc R
C61 C 0.1423(5) 1.2340(5) 1.1369(4) 0.083(3) Uani 1 1 d .
H61 H 0.1125 1.2020 1.1548 0.100 Uiso 1 1 calc R
C35 C 0.4269(5) 0.9092(5) 0.5631(4) 0.069(2) Uani 1 1 d .
H35 H 0.4226 0.8685 0.5352 0.082 Uiso 1 1 calc R
C1A C 0.5536(5) 1.1480(5) 0.6108(4) 0.076(2) Uani 1 1 d .
H1A H 0.5145 1.1395 0.5824 0.092 Uiso 1 1 calc R
C79 C -0.0073(5) 0.6395(5) 0.5776(4) 0.082(3) Uani 1 1 d .
C49 C 0.1510(5) 1.1273(5) 1.2344(4) 0.073(2) Uani 1 1 d .
H49 H 0.1917 1.1640 1.2621 0.087 Uiso 1 1 calc R
C113 C 0.2108(5) 0.5117(5) 0.9796(4) 0.074(2) Uani 1 1 d .
C132 C 0.3899(4) 0.7381(4) 0.8674(4) 0.064(2) Uani 1 1 d .
H132 H 0.3769 0.7552 0.9034 0.077 Uiso 1 1 calc R
C140 C 0.1490(5) 0.5461(4) 0.8457(4) 0.071(2) Uani 1 1 d .
H140 H 0.1361 0.5095 0.8633 0.086 Uiso 1 1 calc R
C125 C 0.4587(5) 0.6534(5) 1.0078(5) 0.078(3) Uani 1 1 d .
C83 C 0.0938(5) 0.6883(5) 0.6581(4) 0.077(3) Uani 1 1 d .
H83 H 0.1197 0.7176 0.6985 0.093 Uiso 1 1 calc R
C44 C 0.1712(4) 0.9630(4) 1.1096(4) 0.066(2) Uani 1 1 d .
H44 H 0.1505 0.9735 1.1423 0.080 Uiso 1 1 calc R
C52 C 0.0307(4) 1.0208(5) 1.1546(4) 0.074(2) Uani 1 1 d .
H52 H -0.0100 0.9849 1.1262 0.089 Uiso 1 1 calc R
C50 C 0.0937(5) 1.0900(5) 1.2583(4) 0.078(2) Uani 1 1 d .
H50 H 0.0968 1.1016 1.3017 0.094 Uiso 1 1 calc R
C51 C 0.0333(6) 1.0367(5) 1.2179(5) 0.087(3) Uani 1 1 d .
H51 H -0.0052 1.0117 1.2332 0.104 Uiso 1 1 calc R
C104 C -0.0933(5) 0.7448(5) 0.6670(5) 0.083(3) Uani 1 1 d .
H104 H -0.1385 0.7100 0.6465 0.100 Uiso 1 1 calc R
C28 C 0.3579(5) 0.7624(5) 0.6816(4) 0.068(2) Uani 1 1 d .
C90 C 0.0183(6) 0.6960(6) 0.4419(5) 0.095(3) Uani 1 1 d .
H90 H 0.0614 0.7129 0.4308 0.114 Uiso 1 1 calc R
C1B C 0.6172(5) 1.2170(5) 0.6335(5) 0.080(3) Uani 1 1 d .
C109 C 0.2360(6) 0.4248(5) 0.9243(6) 0.094(3) Uani 1 1 d .
H109 H 0.2608 0.4110 0.8975 0.113 Uiso 1 1 calc R
C1C C 0.6875(6) 0.9953(6) 0.5548(4) 0.088(3) Uani 1 1 d .
H1C H 0.6778 0.9488 0.5477 0.106 Uiso 1 1 calc R
C80 C 0.0174(6) 0.5994(5) 0.5378(5) 0.089(3) Uani 1 1 d .
H80 H -0.0086 0.5700 0.4975 0.107 Uiso 1 1 calc R
N17 N -0.0734(5) 0.6353(4) 0.5539(4) 0.089(2) Uani 1 1 d .
C66 C 0.2903(4) 1.2566(5) 1.0716(5) 0.073(2) Uani 1 1 d .
H66 H 0.3230 1.2847 1.0529 0.087 Uiso 1 1 calc R
C137 C 0.3256(6) 0.4891(5) 0.8105(5) 0.086(3) Uani 1 1 d .
N15 N -0.1165(5) 0.7380(5) 0.4489(4) 0.104(3) Uani 1 1 d .
C1D C 0.8553(5) 1.2204(6) 0.8461(5) 0.088(3) Uani 1 1 d .
H1D H 0.8950 1.2386 0.8779 0.106 Uiso 1 1 calc R
C81 C 0.0820(5) 0.6056(5) 0.5614(4) 0.083(3) Uani 1 1 d .
H81 H 0.0994 0.5793 0.5372 0.100 Uiso 1 1 calc R
C112 C 0.1536(6) 0.4614(5) 0.9956(5) 0.096(3) Uani 1 1 d .
H112 H 0.1253 0.4739 1.0188 0.115 Uiso 1 1 calc R
C92 C 0.0687(5) 0.8611(6) 0.5208(4) 0.082(3) Uani 1 1 d .
H92 H 0.0326 0.8600 0.4940 0.099 Uiso 1 1 calc R
C1E C 0.7215(5) 1.0332(6) 0.5153(4) 0.085(3) Uani 1 1 d .
H1E H 0.7342 1.0120 0.4813 0.102 Uiso 1 1 calc R
C63 C 0.1726(6) 1.3361(6) 1.1038(5) 0.093(3) Uani 1 1 d .
H63 H 0.1657 1.3737 1.1003 0.111 Uiso 1 1 calc R
C126 C 0.4597(5) 0.6792(5) 0.9556(5) 0.077(2) Uani 1 1 d .
H126 H 0.5015 0.7135 0.9513 0.092 Uiso 1 1 calc R
C111 C 0.1413(7) 0.3916(6) 0.9749(6) 0.104(4) Uani 1 1 d .
H111 H 0.1036 0.3564 0.9835 0.125 Uiso 1 1 calc R
C128 C 0.4269(6) 0.6606(6) 0.8103(5) 0.087(3) Uani 1 1 d .
H128 H 0.4400 0.6257 0.8082 0.104 Uiso 1 1 calc R
C64 C 0.2282(5) 1.3288(5) 1.0842(5) 0.085(3) Uani 1 1 d .
H64 H 0.2581 1.3597 1.0654 0.102 Uiso 1 1 calc R
C84 C 0.0319(5) 0.6827(5) 0.6368(4) 0.078(3) Uani 1 1 d .
H84 H 0.0150 0.7085 0.6625 0.093 Uiso 1 1 calc R
C123 C 0.5015(7) 0.6542(6) 1.1095(6) 0.097(3) Uani 1 1 d .
H123 H 0.5366 0.6726 1.1459 0.116 Uiso 1 1 calc R
C129 C 0.4276(6) 0.6875(6) 0.7600(5) 0.085(3) Uani 1 1 d .
H129 H 0.4393 0.6697 0.7234 0.102 Uiso 1 1 calc R
C62 C 0.1288(5) 1.2885(5) 1.1279(5) 0.080(3) Uani 1 1 d .
H62 H 0.0897 1.2912 1.1386 0.096 Uiso 1 1 calc R
C25 C 0.7283(5) 1.2821(6) 0.6985(5) 0.091(3) Uani 1 1 d .
H25 H 0.7650 1.2849 0.7259 0.109 Uiso 1 1 calc R
C102 C -0.0888(6) 0.8153(7) 0.5493(5) 0.099(3) Uani 1 1 d .
H102 H -0.0827 0.8565 0.5778 0.119 Uiso 1 1 calc R
C124 C 0.5133(6) 0.6821(5) 1.0605(5) 0.087(3) Uani 1 1 d .
H124 H 0.5565 0.7191 1.0624 0.104 Uiso 1 1 calc R
C78 C -0.1291(6) 0.5918(6) 0.5649(5) 0.108(4) Uani 1 1 d .
H78 H -0.1273 0.5620 0.5874 0.129 Uiso 1 1 calc R
C40 C 0.3759(5) 1.2091(5) 1.2865(5) 0.093(3) Uani 1 1 d .
H40 H 0.3985 1.1858 1.2997 0.111 Uiso 1 1 calc R
N13 N -0.0992(6) 0.6127(5) 0.4260(4) 0.103(3) Uani 1 1 d .
C136 C 0.3375(6) 0.4454(6) 0.7646(6) 0.107(4) Uani 1 1 d .
H136 H 0.3117 0.4273 0.7231 0.128 Uiso 1 1 calc R
C138 C 0.2714(5) 0.5097(5) 0.7953(5) 0.086(3) Uani 1 1 d .
H138 H 0.2452 0.4950 0.7544 0.103 Uiso 1 1 calc R
C37 C 0.3099(6) 1.2781(5) 1.2441(5) 0.097(3) Uani 1 1 d .
H37 H 0.2885 1.3021 1.2303 0.117 Uiso 1 1 calc R
C121 C 0.3839(6) 0.5720(6) 1.0503(5) 0.095(3) Uani 1 1 d .
H121 H 0.3410 0.5351 1.0491 0.114 Uiso 1 1 calc R
C85 C -0.1553(7) 0.5489(6) 0.3989(5) 0.108(4) Uani 1 1 d .
H85 H -0.1969 0.5396 0.4121 0.129 Uiso 1 1 calc R
C122 C 0.4418(8) 0.6026(7) 1.1048(6) 0.102(3) Uani 1 1 d .
H122 H 0.4350 0.5836 1.1381 0.122 Uiso 1 1 calc R
N40 N 0.8457(7) 0.6323(7) 0.2378(6) 0.147(4) Uiso 1 1 d D
C161 C 0.8984(7) 0.6459(9) 0.2250(7) 0.145(5) Uiso 1 1 d D
C162 C 0.9630(8) 0.6619(10) 0.1982(8) 0.163(6) Uiso 1 1 d D
H16A H 0.9585 0.6776 0.1623 0.244 Uiso 1 1 calc R
H16B H 0.9679 0.6202 0.1855 0.244 Uiso 1 1 calc R
H16C H 1.0034 0.6980 0.2299 0.244 Uiso 1 1 calc R
N14 N -0.1857(5) 0.6347(7) 0.5092(6) 0.122(4) Uani 1 1 d .
C110 C 0.1826(7) 0.3761(6) 0.9438(6) 0.104(4) Uani 1 1 d .
H110 H 0.1763 0.3304 0.9342 0.125 Uiso 1 1 calc R
C1F C 0.6209(7) 1.2747(6) 0.6188(7) 0.112(4) Uani 1 1 d .
H1F H 0.5829 1.2723 0.5936 0.135 Uiso 1 1 calc R
C39 C 0.3917(7) 1.2756(7) 1.3221(6) 0.112(4) Uani 1 1 d .
H39 H 0.4246 1.2976 1.3603 0.134 Uiso 1 1 calc R
C26 C 0.7347(6) 1.3406(6) 0.6844(6) 0.105(4) Uani 1 1 d .
H26 H 0.7746 1.3835 0.7036 0.126 Uiso 1 1 calc R
N38 N 0.3031(5) 0.6531(6) 0.1402(5) 0.108(3) Uiso 1 1 d .
C97 C -0.1377(7) 0.7180(8) 0.3855(6) 0.123(4) Uani 1 1 d .
H97 H -0.1359 0.6788 0.3613 0.147 Uiso 1 1 calc R
C77 C -0.1942(7) 0.5886(7) 0.5428(7) 0.115(4) Uani 1 1 d .
C76 C -0.2586(8) 0.5509(8) 0.5550(10) 0.165(7) Uani 1 1 d .
H76 H -0.2630 0.5209 0.5792 0.198 Uiso 1 1 calc R
C86 C -0.1534(9) 0.4986(7) 0.3538(6) 0.118(4) Uani 1 1 d .
H86 H -0.1919 0.4541 0.3377 0.142 Uiso 1 1 calc R
C133 C 0.4049(6) 0.4961(6) 0.8874(6) 0.093(3) Uani 1 1 d .
H133 H 0.4256 0.5103 0.9301 0.112 Uiso 1 1 calc R
C73 C -0.2434(8) 0.6380(8) 0.4861(8) 0.145(6) Uani 1 1 d .
H73 H -0.2410 0.6678 0.4623 0.174 Uiso 1 1 calc R
C27 C 0.6828(7) 1.3362(6) 0.6426(7) 0.114(4) Uani 1 1 d .
H27 H 0.6890 1.3750 0.6298 0.136 Uiso 1 1 calc R
C38 C 0.3587(6) 1.3092(7) 1.3012(6) 0.118(4) Uani 1 1 d .
H38 H 0.3691 1.3539 1.3258 0.142 Uiso 1 1 calc R
C75 C -0.3159(9) 0.5559(11) 0.5331(11) 0.162(8) Uani 1 1 d .
H75 H -0.3589 0.5319 0.5427 0.194 Uiso 1 1 calc R
C134 C 0.4253(7) 0.4573(7) 0.8447(7) 0.116(4) Uani 1 1 d .
H134 H 0.4630 0.4509 0.8585 0.139 Uiso 1 1 calc R
C87 C -0.0947(10) 0.5137(7) 0.3323(6) 0.130(5) Uani 1 1 d .
H87 H -0.0941 0.4798 0.2992 0.156 Uiso 1 1 calc R
C98 C -0.1618(9) 0.7532(9) 0.3552(6) 0.143(6) Uani 1 1 d .
H98 H -0.1784 0.7368 0.3116 0.171 Uiso 1 1 calc R
C89 C -0.0379(8) 0.6273(6) 0.4072(5) 0.104(4) Uani 1 1 d .
C88 C -0.0315(9) 0.5814(7) 0.3588(6) 0.127(5) Uani 1 1 d .
H88 H 0.0093 0.5923 0.3440 0.153 Uiso 1 1 calc R
C135 C 0.3926(8) 0.4285(7) 0.7835(8) 0.118(4) Uani 1 1 d .
H135 H 0.4042 0.3995 0.7549 0.142 Uiso 1 1 calc R
C171 C 0.2895(7) 0.6061(8) 0.1543(6) 0.116(4) Uiso 1 1 d .
C100 C -0.1359(9) 0.8364(9) 0.4547(7) 0.138(5) Uani 1 1 d .
H100 H -0.1338 0.8772 0.4801 0.166 Uiso 1 1 calc R
C101 C -0.1134(6) 0.7972(8) 0.4813(5) 0.108(4) Uani 1 1 d .
C99 C -0.1610(9) 0.8145(10) 0.3914(7) 0.148(6) Uani 1 1 d .
H99 H -0.1773 0.8395 0.3725 0.178 Uiso 1 1 calc R
C74 C -0.3069(8) 0.5950(13) 0.4991(12) 0.175(9) Uani 1 1 d .
H74 H -0.3465 0.5956 0.4805 0.210 Uiso 1 1 calc R
C172 C 0.2678(14) 0.5387(14) 0.1710(12) 0.225(10) Uiso 1 1 d .
H17A H 0.3014 0.5224 0.1638 0.337 Uiso 1 1 calc R
H17B H 0.2227 0.5037 0.1451 0.337 Uiso 1 1 calc R
H17C H 0.2655 0.5471 0.2147 0.337 Uiso 1 1 calc R
O13 O 0.0049(3) 0.1150(4) 0.0258(3) 0.096(2) Uani 1 1 d .
F27 F 0.0049(4) 0.2373(4) 0.8923(4) 0.128(2) Uiso 1 1 d .
F25 F 0.0893(4) 0.2147(4) 0.8625(4) 0.131(2) Uiso 1 1 d .
F28 F 0.0648(6) 0.2107(6) 0.9546(5) 0.176(4) Uiso 1 1 d .
F26 F -0.0077(6) 0.1288(7) 0.8689(6) 0.194(4) Uiso 1 1 d .
B8 B 0.0378(7) 0.1980(7) 0.8954(7) 0.095(4) Uiso 1 1 d .
F16 F 0.4607(6) 0.1406(6) 0.4870(5) 0.192(2) Uiso 1 1 d D
F14 F 0.5471(6) 0.2260(6) 0.4681(5) 0.192(2) Uiso 1 1 d D
F15 F 0.4717(6) 0.2458(6) 0.5094(5) 0.192(2) Uiso 1 1 d D
B7 B 0.4784(10) 0.1959(10) 0.4696(9) 0.192(2) Uiso 1 1 d D
F13 F 0.4474(6) 0.1809(6) 0.4105(5) 0.192(2) Uiso 1 1 d D
F10 F 0.2213(6) 0.3806(6) 0.2974(5) 0.191(4) Uiso 1 1 d D
F9 F 0.2756(8) 0.4278(8) 0.2304(6) 0.249(6) Uiso 1 1 d D
F12 F 0.3334(5) 0.4470(6) 0.3229(5) 0.188(4) Uiso 1 1 d D
F11 F 0.2655(5) 0.4939(5) 0.3114(5) 0.178(4) Uiso 1 1 d D
B4 B 0.2739(8) 0.4361(8) 0.2900(7) 0.131(5) Uiso 1 1 d D
F24 F 0.8777(7) 0.4137(8) 0.9073(6) 0.244(3) Uiso 1 1 d D
F23 F 0.9767(7) 0.4437(8) 0.8781(7) 0.244(3) Uiso 1 1 d D
F21 F 0.8779(8) 0.3632(7) 0.8097(6) 0.244(3) Uiso 1 1 d D
F22 F 0.9054(8) 0.4752(7) 0.8431(7) 0.244(3) Uiso 1 1 d D
B5 B 0.2627(5) 0.8826(5) 0.8038(5) 0.071(3) Uiso 1 1 d D
F32 F 0.2552(7) 0.8258(6) 0.7584(6) 0.215(5) Uiso 1 1 d D
F29 F 0.2210(8) 0.8574(9) 0.8415(7) 0.289(8) Uiso 1 1 d D
N42 N 0.0395(6) 0.3646(7) 0.0921(6) 0.134(4) Uiso 1 1 d D
C175 C 0.0024(7) 0.3694(7) 0.0566(6) 0.118(4) Uiso 1 1 d D
C176 C -0.0423(8) 0.3818(9) 0.0101(7) 0.147(5) Uiso 1 1 d D
H17D H -0.0348 0.3677 -0.0315 0.221 Uiso 1 1 calc R
H17E H -0.0296 0.4308 0.0220 0.221 Uiso 1 1 calc R
H17F H -0.0907 0.3548 0.0101 0.221 Uiso 1 1 calc R
F1 F 0.5535(7) 0.5539(8) 1.0027(7) 0.252(3) Uiso 1 1 d D
F2 F 0.5779(8) 0.6284(8) 0.9507(7) 0.252(3) Uiso 1 1 d D
F3 F 0.6311(8) 0.5658(8) 0.9439(7) 0.252(3) Uiso 1 1 d D
F4 F 0.6592(8) 0.6488(8) 1.0263(7) 0.252(3) Uiso 1 1 d D
F6 F 0.9649(8) 0.1707(9) 0.7053(7) 0.263(7) Uiso 1 1 d D
F7 F 0.9747(9) 0.1365(9) 0.6108(8) 0.287(8) Uiso 1 1 d D
F5 F 0.8894(8) 0.1607(8) 0.6290(7) 0.249(6) Uiso 1 1 d D
F8 F 0.9958(12) 0.2431(10) 0.6504(12) 0.432(16) Uiso 1 1 d D
C163 C 0.2990(10) 0.1364(10) 0.5747(8) 0.145(5) Uiso 1 1 d .
N44 N 0.2400(10) 0.1009(10) 0.5398(9) 0.188(6) Uiso 1 1 d .
C164 C 0.3629(11) 0.1729(11) 0.6138(9) 0.174(7) Uiso 1 1 d .
H16D H 0.3976 0.1904 0.5900 0.260 Uiso 1 1 calc R
H16E H 0.3717 0.1427 0.6336 0.260 Uiso 1 1 calc R
H16F H 0.3648 0.2116 0.6456 0.260 Uiso 1 1 calc R
N46 N 0.7574(7) 0.9791(7) 0.7163(7) 0.154(5) Uiso 1 1 d D
C157 C 0.7869(8) 0.9748(8) 0.6774(8) 0.151(6) Uiso 1 1 d D
C158 C 0.8344(10) 0.9824(11) 0.6313(9) 0.192(8) Uiso 1 1 d D
H15A H 0.8200 0.9989 0.5994 0.287 Uiso 1 1 calc R
H15B H 0.8315 0.9376 0.6118 0.287 Uiso 1 1 calc R
H15C H 0.8817 1.0154 0.6535 0.287 Uiso 1 1 calc R
N37 N 0.7836(8) 0.7945(8) 0.6144(7) 0.159(5) Uiso 1 1 d D
C159 C 0.7347(9) 0.7800(9) 0.5789(8) 0.154(6) Uiso 1 1 d D
C160 C 0.6718(14) 0.7525(19) 0.5257(14) 0.320(18) Uiso 1 1 d D
H16G H 0.6845 0.7427 0.4858 0.480 Uiso 1 1 calc R
H16H H 0.6562 0.7870 0.5284 0.480 Uiso 1 1 calc R
H16I H 0.6349 0.7101 0.5289 0.480 Uiso 1 1 calc R
N45 N -0.0055(9) -0.0154(9) 0.6324(8) 0.184(6) Uiso 1 1 d D
C165 C 0.0327(10) 0.0390(11) 0.6657(11) 0.217(10) Uiso 1 1 d D
C166 C 0.0700(13) 0.1111(11) 0.7143(11) 0.234(11) Uiso 1 1 d D
H16J H 0.0573 0.1424 0.6999 0.350 Uiso 1 1 calc R
H16K H 0.1196 0.1287 0.7202 0.350 Uiso 1 1 calc R
H16L H 0.0567 0.1079 0.7537 0.350 Uiso 1 1 calc R
F30 F 0.3272(6) 0.9147(7) 0.8379(6) 0.240(6) Uiso 1 1 d D
N41 N 0.0960(10) 0.4377(11) 0.2557(10) 0.207(7) Uiso 1 1 d D
C173 C 0.0931(14) 0.4748(12) 0.2988(13) 0.243(12) Uiso 1 1 d D
C174 C 0.081(2) 0.5145(18) 0.3573(14) 0.326(18) Uiso 1 1 d D
H17G H 0.0638 0.5447 0.3466 0.490 Uiso 1 1 calc R
H17H H 0.1241 0.5423 0.3885 0.490 Uiso 1 1 calc R
H17I H 0.0470 0.4818 0.3740 0.490 Uiso 1 1 calc R
N43 N 0.2863(13) 0.2149(14) 0.7313(10) 0.272(11) Uiso 1 1 d D
C167 C 0.2750(10) 0.2388(11) 0.7770(9) 0.173(7) Uiso 1 1 d D
C168 C 0.2720(13) 0.2698(13) 0.8440(10) 0.213(9) Uiso 1 1 d D
H16M H 0.2587 0.3059 0.8455 0.320 Uiso 1 1 calc R
H16N H 0.3172 0.2895 0.8715 0.320 Uiso 1 1 calc R
H16O H 0.2382 0.2336 0.8576 0.320 Uiso 1 1 calc R
F19 F 0.4753(11) 0.3459(11) 0.7473(9) 0.337(5) Uiso 1 1 d D
F17 F 0.5051(12) 0.2895(10) 0.6722(10) 0.337(5) Uiso 1 1 d D
F31 F 0.2513(7) 0.9252(7) 0.7806(6) 0.233(5) Uiso 1 1 d D
B6 B 0.5157(12) 0.3522(13) 0.7076(11) 0.337(5) Uiso 1 1 d D
N39 N 0.461(2) 0.532(2) 0.6640(17) 0.383(12) Uiso 1 1 d D
C169 C 0.406(2) 0.524(3) 0.6489(12) 0.383(12) Uiso 1 1 d D
C170 C 0.333(2) 0.516(3) 0.642(2) 0.383(12) Uiso 1 1 d D
H17J H 0.3359 0.5619 0.6532 0.575 Uiso 1 1 calc R
H17K H 0.3092 0.4911 0.6694 0.575 Uiso 1 1 calc R
H17L H 0.3075 0.4908 0.5990 0.575 Uiso 1 1 calc R
F20 F 0.5025(11) 0.3833(11) 0.6681(9) 0.337(5) Uiso 1 1 d D
F18 F 0.5800(9) 0.3868(11) 0.7400(10) 0.337(5) Uiso 1 1 d D
B1 B 0.6048(11) 0.5975(11) 0.9826(10) 0.252(3) Uiso 1 1 d D
B3 B 0.9096(11) 0.4219(11) 0.8592(10) 0.244(3) Uiso 1 1 d D
B2 B 0.9545(10) 0.1790(10) 0.6481(9) 0.175(9) Uiso 1 1 d D

loop_
_atom_site_aniso_label
_atom_site_aniso_U_11
_atom_site_aniso_U_22
_atom_site_aniso_U_33
_atom_site_aniso_U_23
_atom_site_aniso_U_13
_atom_site_aniso_U_12
Fe1 0.0582(7) 0.0643(7) 0.0638(7) -0.0012(6) 0.0145(6) 0.0275(6)
Fe2 0.0560(7) 0.0789(8) 0.0621(7) 0.0275(6) 0.0232(5) 0.0289(6)
Fe3 0.0694(8) 0.0635(7) 0.0796(8) 0.0251(6) 0.0214(6) 0.0297(6)
Fe4 0.0809(10) 0.0891(10) 0.0684(8) -0.0055(7) -0.0123(7) 0.0325(8)
O10 0.062(3) 0.064(3) 0.062(3) 0.002(3) 0.010(3) 0.032(3)
O4 0.059(3) 0.055(3) 0.051(3) 0.014(2) 0.022(2) 0.021(2)
O6 0.071(3) 0.068(3) 0.050(3) 0.021(3) 0.024(3) 0.032(3)
O12 0.070(4) 0.062(3) 0.068(3) -0.004(3) 0.006(3) 0.033(3)
O1 0.054(3) 0.070(3) 0.069(3) 0.007(3) 0.015(3) 0.026(3)
O5 0.058(3) 0.061(3) 0.074(3) 0.023(3) 0.031(3) 0.027(3)
O3 0.063(3) 0.105(5) 0.052(3) 0.011(3) 0.017(3) 0.030(3)
O9 0.082(4) 0.071(4) 0.074(4) 0.021(3) 0.016(3) 0.027(3)
O11 0.069(3) 0.055(3) 0.058(3) 0.003(3) 0.009(3) 0.021(3)
N26 0.056(4) 0.057(4) 0.055(3) 0.016(3) 0.021(3) 0.021(3)
N1 0.058(4) 0.081(5) 0.060(4) 0.035(4) 0.026(3) 0.028(3)
N153 0.048(4) 0.060(4) 0.067(4) 0.007(3) 0.012(3) 0.020(3)
N25 0.053(3) 0.062(4) 0.047(3) 0.019(3) 0.022(3) 0.026(3)
N6 0.056(4) 0.068(4) 0.073(4) 0.026(4) 0.022(4) 0.029(3)
O2 0.058(3) 0.104(4) 0.055(3) 0.000(3) 0.012(3) 0.036(3)
N151 0.056(4) 0.062(4) 0.054(4) 0.000(3) 0.012(3) 0.023(3)
N34 0.057(4) 0.072(4) 0.060(4) 0.011(3) 0.017(3) 0.028(4)
N4 0.049(3) 0.079(4) 0.045(3) 0.012(3) 0.011(3) 0.021(3)
O8 0.079(4) 0.085(4) 0.069(3) 0.026(3) 0.022(3) 0.037(3)
N23 0.048(4) 0.069(4) 0.064(4) 0.009(3) 0.017(3) 0.025(3)
C154 0.051(4) 0.056(5) 0.051(4) 0.006(4) 0.010(4) 0.018(4)
N152 0.061(4) 0.054(4) 0.063(4) 0.005(3) 0.010(3) 0.024(3)
O7 0.067(4) 0.085(4) 0.055(3) 0.020(3) 0.007(3) 0.031(3)
N22 0.052(4) 0.064(4) 0.057(4) 0.001(3) 0.018(3) 0.019(3)
N27 0.060(4) 0.056(4) 0.050(3) 0.013(3) 0.019(3) 0.018(3)
N146 0.065(5) 0.069(4) 0.061(4) 0.007(4) 0.009(3) 0.029(4)
N145 0.068(5) 0.071(4) 0.066(4) 0.013(4) 0.015(4) 0.029(4)
N12 0.068(4) 0.062(4) 0.076(4) 0.018(4) 0.027(4) 0.030(4)
C155 0.059(5) 0.063(5) 0.048(4) 0.012(4) 0.011(4) 0.030(4)
N35 0.063(4) 0.073(4) 0.063(4) 0.010(3) 0.016(4) 0.035(4)
C149 0.075(6) 0.082(6) 0.052(4) 0.011(4) 0.022(4) 0.039(5)
N10 0.062(4) 0.062(4) 0.077(5) 0.018(4) 0.013(4) 0.025(3)
N36 0.053(4) 0.091(5) 0.061(4) 0.016(4) 0.016(3) 0.030(4)
N3 0.057(4) 0.069(4) 0.070(4) 0.023(4) 0.016(3) 0.019(3)
C115 0.069(5) 0.054(5) 0.063(5) 0.017(4) 0.025(4) 0.027(4)
C156 0.050(4) 0.070(5) 0.056(4) 0.003(4) 0.004(4) 0.030(4)
C10 0.051(4) 0.058(4) 0.055(4) 0.018(4) 0.019(4) 0.022(4)
N21 0.078(5) 0.071(5) 0.072(4) -0.002(4) 0.017(4) 0.032(4)
N20 0.057(4) 0.077(4) 0.064(4) 0.003(3) 0.015(3) 0.036(4)
N11 0.071(5) 0.070(4) 0.066(4) 0.026(4) 0.014(4) 0.027(4)
C31 0.051(4) 0.057(5) 0.048(4) 0.000(4) 0.013(4) 0.012(4)
C55 0.052(4) 0.063(5) 0.061(5) 0.004(4) 0.011(4) 0.027(4)
C46 0.066(5) 0.054(4) 0.060(5) 0.003(4) 0.012(4) 0.027(4)
C32 0.054(5) 0.072(5) 0.060(4) 0.013(4) 0.009(4) 0.027(4)
C60 0.049(4) 0.070(5) 0.064(5) 0.007(4) 0.013(4) 0.022(4)
C70 0.039(4) 0.048(4) 0.075(5) 0.011(4) 0.017(4) 0.015(3)
C19 0.056(5) 0.061(5) 0.067(5) 0.012(4) 0.010(4) 0.024(4)
N19 0.060(4) 0.066(4) 0.075(4) 0.000(4) 0.019(4) 0.031(4)
N5 0.063(4) 0.077(4) 0.059(4) 0.025(4) 0.022(3) 0.032(4)
N24 0.050(4) 0.075(5) 0.069(4) -0.003(4) 0.011(3) 0.029(3)
C116 0.057(5) 0.070(5) 0.057(4) 0.019(4) 0.015(4) 0.024(4)
C139 0.064(5) 0.054(5) 0.069(5) 0.007(4) 0.010(4) 0.025(4)
C106 0.069(6) 0.079(6) 0.069(5) 0.007(5) 0.022(5) 0.043(5)
C9 0.062(5) 0.073(5) 0.056(4) 0.012(4) 0.018(4) 0.036(4)
C43 0.059(5) 0.070(5) 0.052(4) 0.009(4) 0.013(4) 0.029(4)
C72 0.054(5) 0.089(6) 0.080(6) 0.021(5) 0.013(4) 0.029(5)
C120 0.062(5) 0.072(6) 0.059(5) 0.021(4) 0.020(4) 0.022(4)
C33 0.068(5) 0.085(6) 0.048(4) 0.014(4) 0.016(4) 0.037(5)
C12 0.066(5) 0.072(5) 0.044(4) 0.016(4) 0.011(4) 0.028(4)
N147 0.064(4) 0.069(4) 0.058(4) 0.012(4) 0.011(3) 0.024(3)
C22 0.058(5) 0.071(5) 0.061(5) 0.008(4) 0.018(4) 0.025(4)
C7 0.051(4) 0.062(4) 0.040(4) 0.014(3) 0.018(3) 0.024(4)
C42 0.055(5) 0.076(6) 0.067(5) 0.009(5) 0.013(4) 0.024(4)
C107 0.061(5) 0.086(6) 0.073(6) -0.003(5) 0.011(5) 0.039(5)
C1 0.052(5) 0.051(4) 0.067(5) -0.011(4) 0.014(4) 0.013(4)
C94 0.062(5) 0.083(6) 0.050(4) 0.005(4) 0.022(4) 0.023(5)
C45 0.052(4) 0.066(5) 0.063(5) 0.015(4) 0.012(4) 0.020(4)
C142 0.066(5) 0.057(5) 0.053(4) 0.004(4) 0.008(4) 0.025(4)
C69 0.048(4) 0.052(4) 0.064(5) 0.007(4) 0.012(4) 0.013(3)
N16 0.067(5) 0.086(5) 0.072(5) -0.001(4) -0.007(4) 0.033(4)
C67 0.056(5) 0.057(4) 0.065(5) 0.012(4) 0.022(4) 0.021(4)
C95 0.063(5) 0.086(6) 0.045(4) 0.010(4) 0.012(4) 0.031(5)
C150 0.060(5) 0.077(5) 0.056(5) 0.010(4) 0.015(4) 0.034(4)
C148 0.053(5) 0.075(5) 0.062(5) 0.010(4) 0.018(4) 0.033(4)
C57 0.052(4) 0.068(5) 0.076(5) 0.024(4) 0.021(4) 0.031(4)
C2 0.047(4) 0.052(4) 0.077(6) 0.002(4) 0.017(4) 0.018(4)
C3 0.062(5) 0.081(6) 0.052(4) 0.026(4) 0.013(4) 0.031(4)
C118 0.067(5) 0.066(5) 0.043(4) 0.009(4) 0.023(4) 0.028(4)
C17 0.058(5) 0.074(6) 0.082(6) 0.021(5) 0.018(5) 0.025(4)
C117 0.057(5) 0.057(5) 0.057(4) 0.019(4) 0.020(4) 0.018(4)
C127 0.061(5) 0.071(5) 0.064(5) 0.019(4) 0.017(4) 0.020(4)
N9 0.082(5) 0.078(5) 0.081(5) 0.033(4) 0.020(4) 0.045(4)
C8 0.050(4) 0.072(5) 0.062(5) 0.023(4) 0.019(4) 0.027(4)
C71 0.062(5) 0.072(5) 0.068(5) 0.013(4) 0.021(4) 0.030(4)
N2 0.068(5) 0.075(5) 0.088(5) 0.034(4) 0.035(4) 0.025(4)
C141 0.057(5) 0.060(5) 0.081(6) 0.006(5) 0.016(4) 0.017(4)
C91 0.074(6) 0.089(6) 0.041(4) 0.009(4) 0.005(4) 0.038(5)
C143 0.064(5) 0.049(4) 0.056(4) 0.004(4) 0.009(4) 0.014(4)
N7 0.073(5) 0.063(5) 0.098(5) 0.028(4) 0.021(4) 0.028(4)
C4 0.070(6) 0.108(8) 0.065(5) 0.040(5) 0.028(4) 0.032(5)
C48 0.051(4) 0.059(5) 0.060(4) 0.006(4) 0.015(4) 0.018(4)
C24 0.053(4) 0.068(5) 0.062(4) 0.027(4) 0.025(4) 0.026(4)
C11 0.049(4) 0.066(5) 0.061(5) 0.016(4) 0.019(4) 0.015(4)
C6 0.073(5) 0.076(5) 0.056(5) 0.020(4) 0.021(4) 0.031(5)
C68 0.045(4) 0.061(5) 0.074(5) 0.002(4) 0.010(4) 0.016(4)
C131 0.064(5) 0.067(5) 0.061(5) 0.014(4) 0.019(4) 0.031(4)
C108 0.059(5) 0.085(6) 0.059(5) -0.001(4) 0.014(4) 0.027(5)
C119 0.064(5) 0.049(4) 0.059(4) 0.012(4) 0.010(4) 0.015(4)
C47 0.059(5) 0.077(6) 0.059(4) 0.012(4) 0.023(4) 0.030(4)
C54 0.060(5) 0.062(5) 0.067(5) 0.006(4) 0.019(4) 0.032(4)
C5 0.066(5) 0.085(6) 0.056(5) 0.026(4) 0.022(4) 0.035(5)
C59 0.063(5) 0.071(5) 0.061(5) 0.000(4) 0.011(4) 0.033(4)
C53 0.065(5) 0.077(6) 0.061(5) 0.004(4) 0.006(4) 0.032(5)
C13 0.067(5) 0.109(7) 0.073(5) 0.037(5) 0.025(5) 0.046(5)
C30 0.061(5) 0.061(5) 0.061(5) 0.011(4) 0.019(4) 0.017(4)
C96 0.078(6) 0.090(6) 0.068(5) 0.019(5) 0.033(5) 0.040(5)
C21 0.069(5) 0.068(5) 0.070(5) 0.019(4) 0.025(4) 0.031(4)
C58 0.042(4) 0.081(6) 0.058(5) 0.009(4) 0.016(4) 0.018(4)
C36 0.073(6) 0.086(6) 0.048(4) 0.021(4) 0.013(4) 0.037(5)
N8 0.077(5) 0.076(5) 0.088(6) 0.021(4) 0.018(4) 0.036(4)
C65 0.061(5) 0.062(5) 0.091(6) 0.003(5) 0.013(5) 0.024(4)
C23 0.068(5) 0.067(5) 0.064(5) 0.020(4) 0.026(4) 0.035(4)
C144 0.062(5) 0.062(5) 0.066(5) 0.015(4) 0.015(4) 0.018(4)
C56 0.048(4) 0.072(5) 0.066(5) -0.003(4) 0.009(4) 0.033(4)
C14 0.062(6) 0.099(7) 0.096(7) 0.044(6) 0.036(5) 0.036(5)
C29 0.070(6) 0.074(5) 0.054(4) 0.010(4) 0.016(4) 0.036(5)
N18 0.094(6) 0.078(5) 0.057(4) 0.000(4) -0.003(4) 0.044(4)
C41 0.066(5) 0.081(6) 0.067(5) 0.002(5) 0.012(4) 0.036(5)
C16 0.073(6) 0.075(6) 0.076(6) 0.010(5) 0.010(5) 0.028(5)
C103 0.076(6) 0.080(6) 0.066(5) 0.011(5) 0.020(5) 0.036(5)
C34 0.058(5) 0.081(6) 0.059(5) 0.026(4) 0.014(4) 0.029(4)
C15 0.057(5) 0.095(7) 0.101(8) 0.025(6) 0.007(5) 0.033(5)
C114 0.064(5) 0.067(5) 0.073(5) 0.030(4) 0.025(4) 0.025(4)
C18 0.057(5) 0.064(5) 0.062(5) 0.018(4) 0.013(4) 0.018(4)
C20 0.054(5) 0.080(6) 0.069(5) 0.028(4) 0.022(4) 0.030(4)
C105 0.062(5) 0.071(5) 0.066(5) 0.002(4) 0.008(4) 0.023(4)
C130 0.055(5) 0.078(6) 0.071(5) 0.029(5) 0.014(4) 0.023(4)
C82 0.065(5) 0.071(5) 0.067(5) 0.013(4) 0.002(4) 0.027(4)
C93 0.076(6) 0.086(6) 0.060(5) 0.009(5) 0.015(5) 0.046(5)
C61 0.073(6) 0.077(6) 0.076(6) -0.004(5) 0.016(5) 0.029(5)
C35 0.073(5) 0.081(6) 0.050(4) 0.024(4) 0.014(4) 0.033(5)
C1A 0.077(6) 0.100(7) 0.060(5) 0.027(5) 0.015(4) 0.047(6)
C79 0.070(6) 0.070(6) 0.077(6) 0.008(5) -0.005(5) 0.020(5)
C49 0.064(5) 0.084(6) 0.066(5) 0.002(4) 0.015(4) 0.043(5)
C113 0.074(6) 0.063(5) 0.080(6) 0.023(5) 0.026(5) 0.025(5)
C132 0.061(5) 0.058(5) 0.063(5) 0.013(4) 0.009(4) 0.023(4)
C140 0.070(6) 0.057(5) 0.076(5) 0.014(4) 0.015(4) 0.024(4)
C125 0.094(7) 0.059(5) 0.094(7) 0.032(5) 0.035(6) 0.040(5)
C83 0.077(6) 0.074(6) 0.057(5) 0.006(4) 0.005(4) 0.024(5)
C44 0.060(5) 0.070(5) 0.063(5) 0.013(4) 0.025(4) 0.026(4)
C52 0.053(5) 0.085(6) 0.071(5) 0.010(5) 0.017(4) 0.027(4)
C50 0.077(6) 0.093(6) 0.067(5) 0.014(5) 0.024(5) 0.046(5)
C51 0.090(7) 0.087(7) 0.085(7) 0.026(6) 0.036(6) 0.040(6)
C104 0.055(5) 0.074(6) 0.085(6) -0.009(5) -0.001(5) 0.021(4)
C28 0.063(6) 0.083(6) 0.055(4) 0.011(4) 0.009(4) 0.039(5)
C90 0.105(8) 0.099(7) 0.065(6) 0.000(6) 0.000(5) 0.050(6)
C1B 0.069(6) 0.079(6) 0.097(7) 0.037(5) 0.021(5) 0.034(5)
C109 0.097(7) 0.065(6) 0.132(9) 0.044(6) 0.054(7) 0.036(5)
C1C 0.096(7) 0.100(7) 0.071(6) 0.022(5) 0.030(5) 0.049(6)
C80 0.086(7) 0.073(6) 0.067(5) -0.002(5) -0.004(5) 0.019(5)
N17 0.079(6) 0.082(5) 0.074(5) -0.009(4) -0.005(4) 0.032(5)
C66 0.055(5) 0.058(5) 0.093(6) 0.010(5) 0.021(4) 0.022(4)
C137 0.084(7) 0.079(6) 0.104(8) 0.026(6) 0.035(6) 0.046(5)
N15 0.116(7) 0.109(7) 0.066(5) -0.012(5) -0.019(5) 0.061(6)
C1D 0.052(5) 0.100(7) 0.096(7) 0.022(6) 0.005(5) 0.028(5)
C81 0.083(7) 0.082(6) 0.072(6) 0.011(5) 0.013(5) 0.035(5)
C112 0.116(8) 0.076(6) 0.097(7) 0.038(6) 0.047(7) 0.037(6)
C92 0.084(7) 0.092(7) 0.065(5) 0.005(5) 0.006(5) 0.049(6)
C1E 0.081(6) 0.106(8) 0.063(5) 0.030(5) 0.035(5) 0.035(6)
C63 0.090(7) 0.087(7) 0.111(8) 0.014(6) 0.028(6) 0.058(6)
C126 0.077(6) 0.063(5) 0.086(6) 0.020(5) 0.017(5) 0.031(5)
C111 0.117(9) 0.068(6) 0.122(9) 0.032(6) 0.051(8) 0.032(6)
C128 0.098(7) 0.095(7) 0.102(7) 0.041(6) 0.042(6) 0.066(6)
C64 0.072(6) 0.070(6) 0.111(7) 0.024(5) 0.035(6) 0.032(5)
C84 0.070(6) 0.075(6) 0.070(5) 0.001(5) 0.010(5) 0.031(5)
C123 0.106(9) 0.090(7) 0.089(7) 0.016(6) 0.006(6) 0.052(7)
C129 0.101(7) 0.102(7) 0.083(6) 0.038(6) 0.047(6) 0.065(6)
C62 0.066(6) 0.079(6) 0.100(7) 0.015(5) 0.027(5) 0.041(5)
C25 0.075(6) 0.090(7) 0.101(7) 0.047(6) 0.025(6) 0.024(6)
C102 0.104(8) 0.122(9) 0.071(6) 0.004(6) 0.009(6) 0.067(7)
C124 0.082(7) 0.083(6) 0.088(7) 0.021(6) 0.003(6) 0.037(5)
C78 0.087(8) 0.088(7) 0.085(7) 0.005(6) 0.008(6) 0.001(6)
C40 0.071(6) 0.082(6) 0.077(6) -0.007(5) 0.001(5) 0.012(5)
N13 0.108(7) 0.097(7) 0.071(5) -0.014(5) -0.023(5) 0.050(6)
C136 0.095(8) 0.108(8) 0.115(8) 0.011(7) 0.027(7) 0.056(7)
C138 0.086(7) 0.080(6) 0.093(7) 0.018(5) 0.029(5) 0.041(5)
C37 0.108(8) 0.063(6) 0.082(6) -0.018(5) 0.018(6) 0.028(5)
C121 0.105(8) 0.110(8) 0.109(8) 0.070(7) 0.046(7) 0.062(7)
C85 0.134(10) 0.075(7) 0.069(6) -0.006(5) -0.026(6) 0.035(7)
C122 0.120(10) 0.108(9) 0.100(8) 0.046(7) 0.019(7) 0.068(8)
N14 0.073(6) 0.114(8) 0.121(8) -0.024(7) -0.018(6) 0.031(6)
C110 0.115(9) 0.066(6) 0.143(10) 0.044(7) 0.052(8) 0.042(6)
C1F 0.126(10) 0.092(8) 0.137(10) 0.055(8) 0.045(8) 0.055(8)
C39 0.101(8) 0.097(8) 0.083(7) -0.017(6) -0.018(6) 0.029(7)
C26 0.079(7) 0.093(8) 0.124(9) 0.042(7) 0.019(7) 0.021(6)
C97 0.117(10) 0.125(10) 0.104(9) 0.005(8) -0.021(7) 0.062(8)
C77 0.084(9) 0.092(8) 0.117(10) -0.012(8) -0.011(7) 0.024(7)
C76 0.067(9) 0.112(10) 0.220(18) -0.019(11) 0.012(10) 0.001(8)
C86 0.149(13) 0.096(9) 0.085(8) 0.000(7) -0.024(8) 0.060(9)
C133 0.096(7) 0.104(8) 0.109(8) 0.036(6) 0.034(6) 0.069(7)
C73 0.097(11) 0.135(12) 0.144(12) -0.005(9) -0.039(9) 0.039(9)
C27 0.102(9) 0.082(7) 0.153(11) 0.070(8) 0.039(9) 0.022(7)
C38 0.089(8) 0.091(8) 0.111(9) -0.030(7) -0.018(7) 0.027(7)
C75 0.067(10) 0.148(16) 0.185(19) 0.011(13) 0.008(10) 0.003(10)
C134 0.115(10) 0.122(10) 0.131(11) 0.026(8) 0.020(8) 0.081(8)
C87 0.174(15) 0.086(9) 0.086(8) -0.016(6) 0.009(9) 0.049(10)
C98 0.181(15) 0.150(12) 0.084(8) 0.015(8) -0.032(9) 0.090(12)
C89 0.140(11) 0.088(7) 0.063(6) -0.010(5) -0.018(7) 0.062(8)
C88 0.163(13) 0.117(10) 0.084(7) -0.009(7) 0.005(8) 0.076(10)
C135 0.121(10) 0.115(9) 0.145(12) 0.033(9) 0.049(9) 0.077(8)
C100 0.183(15) 0.176(14) 0.104(10) 0.028(9) 0.031(10) 0.134(13)
C101 0.096(8) 0.138(10) 0.079(7) 0.000(7) -0.012(6) 0.069(8)
C99 0.178(15) 0.200(16) 0.095(9) 0.001(10) -0.014(9) 0.143(14)
C74 0.062(10) 0.172(19) 0.21(2) 0.014(15) -0.005(11) 0.010(11)
O13 0.069(4) 0.087(4) 0.108(5) 0.002(4) 0.019(4) 0.032(3)

loop_
_atom_type_symbol
_atom_type_description
_atom_type_scat_dispersion_real
_atom_type_scat_dispersion_imag
_atom_type_scat_source
C C 0.0033 0.0016 'International Tables Vol C Tables 4.2.6.8 and 6.1.1.4'
H H 0.0000 0.0000 'International Tables Vol C Tables 4.2.6.8 and 6.1.1.4'
B B 0.0013 0.0007 'International Tables Vol C Tables 4.2.6.8 and 6.1.1.4'
F F 0.0171 0.0103 'International Tables Vol C Tables 4.2.6.8 and 6.1.1.4'
Fe Fe 0.3463 0.8444 'International Tables Vol C Tables 4.2.6.8 and 6.1.1.4'
N N 0.0061 0.0033 'International Tables Vol C Tables 4.2.6.8 and 6.1.1.4'
O O 0.0106 0.0060 'International Tables Vol C Tables 4.2.6.8 and 6.1.1.4'

loop_
_geom_angle_atom_site_label_1
_geom_angle_atom_site_label_2
_geom_angle_atom_site_label_3
_geom_angle
N22 Fe1 N23 94.7(3)
N22 Fe1 N21 80.2(3)
N22 Fe1 N20 88.4(3)
N22 Fe1 N19 175.3(3)
N21 Fe1 N23 172.1(3)
N21 Fe1 N19 95.6(3)
N20 Fe1 N23 81.3(3)
N20 Fe1 N21 92.5(3)
N20 Fe1 N19 93.9(3)
N19 Fe1 N23 89.7(3)
N24 Fe1 N23 95.9(3)
N24 Fe1 N22 97.1(3)
N24 Fe1 N21 90.7(3)
N24 Fe1 N20 174.0(3)
N24 Fe1 N19 80.7(3)
N1 Fe2 N3 93.0(3)
N1 Fe2 N5 91.4(3)
N1 Fe2 N2 93.9(3)
N6 Fe2 N1 173.0(3)
N6 Fe2 N3 80.4(3)
N6 Fe2 N5 95.3(3)
N6 Fe2 N2 89.1(3)
N4 Fe2 N1 80.8(3)
N4 Fe2 N6 96.7(3)
N4 Fe2 N3 89.6(3)
N4 Fe2 N5 95.2(3)
N4 Fe2 N2 173.3(3)
N5 Fe2 N3 174.0(3)
N2 Fe2 N3 94.7(3)
N2 Fe2 N5 80.9(3)
N12 Fe3 N7 91.2(3)
N10 Fe3 N12 95.3(3)
N10 Fe3 N7 173.5(3)
N11 Fe3 N12 95.7(3)
N11 Fe3 N10 99.5(3)
N11 Fe3 N9 89.8(3)
N11 Fe3 N7 80.0(3)
N11 Fe3 N8 172.8(3)
N9 Fe3 N12 173.4(3)
N9 Fe3 N10 80.3(3)
N9 Fe3 N7 93.3(3)
N9 Fe3 N8 94.6(3)
N8 Fe3 N12 80.3(3)
N8 Fe3 N10 86.9(3)
N8 Fe3 N7 94.0(3)
N16 Fe4 N18 94.5(3)
N16 Fe4 N17 97.7(4)
N16 Fe4 N15 80.0(4)
N16 Fe4 N13 173.5(4)
N16 Fe4 N14 90.4(4)
N17 Fe4 N18 95.7(4)
N15 Fe4 N18 90.9(4)
N15 Fe4 N17 173.2(4)
N13 Fe4 N18 81.5(4)
N13 Fe4 N17 87.8(4)
N13 Fe4 N15 94.9(4)
N14 Fe4 N18 174.2(5)
N14 Fe4 N17 80.6(5)
N14 Fe4 N15 93.0(6)
N14 Fe4 N13 93.9(5)
C2 O10 C106 118.2(6)
C154 O4 C118 120.0(6)
C155 O6 C10 119.2(6)
C1 O12 C142 118.6(6)
C148 O1 C22 118.5(6)
C156 O5 C70 118.0(6)
C149 O3 C94 119.3(7)
C30 O9 C82 120.4(7)
C31 O11 C46 119.0(7)
C156 N26 C154 113.1(7)
C5 N1 Fe2 114.5(5)
C13 N1 Fe2 128.3(7)
C13 N1 C5 117.2(8)
C1 N153 C31 112.8(8)
C155 N25 C156 111.3(7)
C19 N6 Fe2 128.1(5)
C18 N6 Fe2 115.3(6)
C18 N6 C19 116.5(7)
C150 O2 C58 118.9(6)
C31 N151 C2 112.7(7)
C149 N34 C148 111.2(7)
C7 N4 Fe2 127.9(5)
C6 N4 Fe2 115.0(6)
C6 N4 C7 117.1(7)
C28 O8 C130 117.7(7)
C55 N23 Fe1 129.1(5)
C54 N23 Fe1 114.3(5)
C54 N23 C55 116.5(7)
N26 C154 O4 113.2(7)
N26 C154 N27 127.1(8)
N27 C154 O4 119.7(7)
C2 N152 C1 112.5(7)
C29 O7 C34 121.0(6)
C43 N22 Fe1 126.0(5)
C42 N22 Fe1 115.9(6)
C42 N22 C43 117.7(8)
C155 N27 C154 111.5(7)
C30 N146 C29 112.6(8)
C30 N145 C28 111.2(7)
C139 N12 Fe3 126.7(5)
C138 N12 Fe3 115.1(7)
C138 N12 C139 118.1(8)
N25 C155 O6 118.3(7)
N25 C155 N27 129.3(7)
N27 C155 O6 112.3(7)
C148 N35 C150 111.5(7)
N34 C149 O3 112.7(7)
N34 C149 N36 128.1(7)
N36 C149 O3 119.3(8)
C127 N10 Fe3 127.0(6)
C126 N10 Fe3 113.8(6)
C126 N10 C127 118.9(7)
C150 N36 C149 111.6(7)
C17 N3 Fe2 113.1(6)
C14 N3 Fe2 128.4(7)
C14 N3 C17 118.3(8)
C116 C115 N11 121.8(8)
C116 C115 C120 120.0(8)
C120 C115 N11 118.1(7)
N26 C156 O5 119.6(7)
N26 C156 N25 127.8(8)
N25 C156 O5 112.6(8)
C9 C10 O6 119.5(7)
C9 C10 C11 122.3(7)
C11 C10 O6 117.8(6)
C41 N21 Fe1 114.1(6)
C37 N21 Fe1 127.3(8)
C37 N21 C41 118.5(9)
C53 N20 Fe1 113.5(6)
C49 N20 Fe1 128.3(6)
C49 N20 C53 118.2(8)
C115 N11 Fe3 124.3(6)
C114 N11 Fe3 116.3(6)
C114 N11 C115 119.3(8)
O11 C31 N153 113.4(8)
O11 C31 N151 119.8(7)
N151 C31 N153 126.7(7)
C60 C55 N23 118.4(8)
C60 C55 C56 121.4(8)
C56 C55 N23 120.2(7)
C45 C46 O11 120.2(8)
C45 C46 C47 121.0(7)
C47 C46 O11 118.2(7)
C33 C32 H32 120.5
C3 C32 H32 120.5
C3 C32 C33 119.0(8)
C55 C60 H60 120.6
C55 C60 C59 118.9(9)
C59 C60 H60 120.6
C69 C70 O5 120.9(7)
C71 C70 O5 116.6(7)
C71 C70 C69 122.4(8)
C24 C19 N6 118.8(8)
C24 C19 C20 122.3(8)
C20 C19 N6 118.9(8)
C65 N19 Fe1 114.4(6)
C61 N19 Fe1 127.5(7)
C61 N19 C65 118.0(9)
C3 N5 Fe2 128.3(6)
C1A N5 Fe2 115.2(6)
C1A N5 C3 116.5(7)
C67 N24 Fe1 127.9(6)
C66 N24 Fe1 114.8(6)
C66 N24 C67 117.1(8)
C115 C116 H116 119.7
C115 C116 C117 120.5(8)
C117 C116 H116 119.7
C144 C139 N12 118.4(8)
C140 C139 N12 122.0(8)
C140 C139 C144 119.5(9)
C107 C106 O10 118.2(8)
C107 C106 C105 122.3(9)
C105 C106 O10 119.3(9)
C10 C9 H9 120.6
C10 C9 C8 118.9(8)
C8 C9 H9 120.6
C48 C43 N22 118.8(7)
C44 C43 N22 119.7(7)
C44 C43 C48 121.4(7)
C67 C72 H72 119.9
C71 C72 H72 119.9
C71 C72 C67 120.3(9)
C115 C120 H120 120.3
C119 C120 C115 119.5(8)
C119 C120 H120 120.3
C32 C33 H33 119.6
C34 C33 C32 120.8(8)
C34 C33 H33 119.6
C7 C12 H12 120.1
C11 C12 H12 120.1
C11 C12 C7 119.8(7)
C28 N147 C29 111.0(7)
O1 C22 C21 117.2(8)
C23 C22 O1 119.8(8)
C23 C22 C21 122.9(8)
C12 C7 N4 119.8(6)
C8 C7 N4 120.5(7)
C8 C7 C12 119.5(7)
N22 C42 H42 121.4
N22 C42 C41 117.2(9)
C41 C42 H42 121.4
C106 C107 H107 120.3
C108 C107 C106 119.5(9)
C108 C107 H107 120.3
N153 C1 O12 119.2(9)
N153 C1 N152 128.2(7)
N152 C1 O12 112.6(7)
C95 C94 O3 117.8(9)
C95 C94 C93 123.6(9)
C93 C94 O3 118.2(10)
C46 C45 H45 120.0
C46 C45 C44 120.0(8)
C44 C45 H45 120.0
C141 C142 O12 120.6(8)
C141 C142 C143 122.5(9)
C143 C142 O12 116.6(8)
C70 C69 H69 121.3
C68 C69 C70 117.4(8)
C68 C69 H69 121.3
C103 N16 Fe4 126.2(7)
C102 N16 Fe4 116.1(7)
C102 N16 C103 117.6(8)
C72 C67 N24 118.2(8)
C72 C67 C68 120.5(8)
C68 C67 N24 121.3(7)
C94 C95 H95 121.3
C94 C95 C96 117.5(9)
C96 C95 H95 121.3
N35 C150 O2 118.8(7)
N36 C150 O2 112.6(7)
N36 C150 N35 128.6(8)
N34 C148 O1 117.1(7)
N35 C148 O1 113.9(7)
N35 C148 N34 128.8(7)
C58 C57 H57 120.8
C58 C57 C56 118.3(8)
C56 C57 H57 120.8
O10 C2 N151 113.3(7)
O10 C2 N152 119.6(8)
N152 C2 N151 127.1(9)
C32 C3 N5 118.1(8)
C32 C3 C36 122.1(8)
C36 C3 N5 119.7(8)
C117 C118 O4 119.9(7)
C119 C118 O4 117.1(8)
C119 C118 C117 123.0(8)
N3 C17 C16 122.7(8)
N3 C17 C18 113.0(8)
C16 C17 C18 124.3(9)
C116 C117 H117 120.8
C118 C117 C116 118.4(8)
C118 C117 H117 120.8
C132 C127 N10 120.5(8)
C132 C127 C128 120.1(9)
C128 C127 N10 119.4(9)
C125 N9 Fe3 113.7(6)
C121 N9 Fe3 128.1(8)
C121 N9 C125 118.0(9)
C9 C8 H8 119.8
C7 C8 C9 120.5(7)
C7 C8 H8 119.8
C70 C71 C72 119.5(8)
C70 C71 H71 120.2
C72 C71 H71 120.2
C1B N2 Fe2 114.6(6)
C1B N2 C25 117.6(9)
C25 N2 Fe2 127.8(7)
C142 C141 H141 120.9
C142 C141 C140 118.3(8)
C140 C141 H141 120.9
C96 C91 N18 117.8(9)
C96 C91 C92 121.2(9)
C92 C91 N18 121.0(8)
C142 C143 H143 120.2
C142 C143 C144 119.6(8)
C144 C143 H143 120.2
C113 N7 Fe3 111.9(6)
C109 N7 Fe3 126.8(7)
C109 N7 C113 121.0(8)
C13 C4 H4 121.1
C1E C4 H4 121.1
C1E C4 C13 117.9(9)
C43 C48 H48 121.1
C47 C48 C43 117.7(7)
C47 C48 H48 121.1
C19 C24 H24 120.5
C23 C24 C19 119.1(8)
C23 C24 H24 120.5
C10 C11 H11 120.5
C12 C11 C10 119.0(7)
C12 C11 H11 120.5
N4 C6 H6 121.2
N4 C6 C5 117.6(9)
C5 C6 H6 121.2
C69 C68 C67 120.0(8)
C69 C68 H68 120.0
C67 C68 H68 120.0
C130 C131 H131 120.1
C132 C131 H131 120.1
C132 C131 C130 119.7(9)
C107 C108 H108 120.0
C107 C108 C103 120.0(10)
C103 C108 H108 120.0
C120 C119 H119 120.7
C118 C119 C120 118.6(8)
C118 C119 H119 120.7
C46 C47 H47 119.8
C48 C47 C46 120.3(7)
C48 C47 H47 119.8
N23 C54 H54 121.0
N23 C54 C53 117.9(8)
C53 C54 H54 121.0
N1 C5 C6 112.1(8)
N1 C5 C1C 123.2(9)
C1C C5 C6 124.7(10)
C60 C59 H59 120.7
C58 C59 C60 118.6(8)
C58 C59 H59 120.7
N20 C53 C54 112.8(8)
C52 C53 N20 122.2(8)
C52 C53 C54 125.0(8)
N1 C13 C4 123.7(10)
N1 C13 H13 118.2
C4 C13 H13 118.2
N146 C30 O9 119.4(8)
N146 C30 N145 129.4(8)
N145 C30 O9 111.2(8)
C95 C96 H96 120.0
C91 C96 C95 120.0(10)
C91 C96 H96 120.0
C22 C21 H21 121.4
C22 C21 C20 117.1(9)
C20 C21 H21 121.4
C57 C58 O2 120.9(9)
C59 C58 O2 116.2(8)
C59 C58 C57 122.5(8)
C3 C36 H36 120.4
C3 C36 C35 119.2(8)
C35 C36 H36 120.4
C137 N8 Fe3 115.4(7)
C137 N8 C133 116.1(9)
C133 N8 Fe3 128.5(8)
N19 C65 C66 112.8(9)
N19 C65 C64 124.1(9)
C64 C65 C66 123.0(10)
C22 C23 C24 120.2(8)
C22 C23 H23 119.9
C24 C23 H23 119.9
C139 C144 H144 120.4
C143 C144 C139 119.2(8)
C143 C144 H144 120.4
C55 C56 C57 120.4(8)
C55 C56 H56 119.8
C57 C56 H56 119.8
N3 C14 H14 119.7
N3 C14 C15 120.6(9)
C15 C14 H14 119.7
O7 C29 N147 117.4(8)
N146 C29 O7 115.4(8)
N146 C29 N147 127.2(8)
C91 N18 Fe4 128.6(6)
C90 N18 Fe4 113.8(7)
C90 N18 C91 117.7(9)
N21 C41 C42 112.5(8)
C40 C41 N21 122.5(9)
C40 C41 C42 125.0(10)
C17 C16 H16 121.2
C17 C16 C1D 117.5(9)
C1D C16 H16 121.2
C108 C103 N16 119.6(9)
C104 C103 N16 120.3(8)
C104 C103 C108 120.2(9)
C33 C34 O7 119.9(8)
C33 C34 C35 121.4(8)
C35 C34 O7 118.6(8)
C14 C15 H15 119.0
C1D C15 C14 121.9(10)
C1D C15 H15 119.0
N11 C114 H114 121.9
N11 C114 C113 116.3(9)
C113 C114 H114 121.9
N6 C18 C17 118.0(8)
N6 C18 H18 121.0
C17 C18 H18 121.0
C19 C20 C21 118.3(8)
C19 C20 H20 120.9
C21 C20 H20 120.9
C106 C105 H105 121.6
C104 C105 C106 116.9(9)
C104 C105 H105 121.6
C131 C130 O8 119.3(9)
C129 C130 O8 119.1(8)
C129 C130 C131 121.4(9)
C83 C82 O9 118.9(8)
C81 C82 O9 119.3(9)
C81 C82 C83 121.5(9)
C94 C93 H93 121.1
C94 C93 C92 117.8(10)
C92 C93 H93 121.1
N19 C61 H61 119.2
N19 C61 C62 121.5(10)
C62 C61 H61 119.2
C36 C35 H35 121.3
C34 C35 C36 117.5(9)
C34 C35 H35 121.3
N5 C1A H1A 122.4
N5 C1A C1B 115.2(8)
C1B C1A H1A 122.4
C80 C79 N17 118.8(8)
C84 C79 C80 120.2(9)
C84 C79 N17 120.9(9)
N20 C49 H49 119.6
N20 C49 C50 120.8(8)
C50 C49 H49 119.6
N7 C113 C114 115.5(8)
N7 C113 C112 120.6(9)
C114 C113 C112 123.9(9)
C127 C132 C131 120.1(8)
C127 C132 H132 120.0
C131 C132 H132 120.0
C139 C140 H140 119.7
C141 C140 C139 120.6(8)
C141 C140 H140 119.7
N9 C125 C126 111.5(9)
N9 C125 C124 122.9(9)
C124 C125 C126 125.5(9)
C82 C83 H83 120.2
C84 C83 C82 119.6(8)
C84 C83 H83 120.2
C43 C44 C45 119.4(7)
C43 C44 H44 120.3
C45 C44 H44 120.3
C53 C52 H52 119.9
C53 C52 C51 120.2(9)
C51 C52 H52 119.9
C49 C50 H50 120.0
C51 C50 C49 120.0(9)
C51 C50 H50 120.0
C52 C51 C50 118.5(9)
C52 C51 H51 120.7
C50 C51 H51 120.7
C103 C104 C105 121.2(8)
C103 C104 H104 119.4
C105 C104 H104 119.4
N145 C28 O8 118.9(8)
N145 C28 N147 128.6(8)
N147 C28 O8 112.5(8)
N18 C90 H90 120.9
N18 C90 C89 118.3(12)
C89 C90 H90 120.9
N2 C1B C1A 113.9(8)
N2 C1B C1F 123.4(10)
C1F C1B C1A 122.5(10)
N7 C109 H109 120.9
N7 C109 C110 118.1(10)
C110 C109 H109 120.9
C5 C1C H1C 120.8
C5 C1C C1E 118.3(10)
C1E C1C H1C 120.8
C79 C80 H80 121.2
C81 C80 C79 117.6(8)
C81 C80 H80 121.2
C79 N17 Fe4 126.6(7)
C78 N17 Fe4 113.5(9)
C78 N17 C79 119.7(10)
N24 C66 C65 116.8(9)
N24 C66 H66 121.6
C65 C66 H66 121.6
N8 C137 C136 125.8(11)
N8 C137 C138 113.6(9)
C136 C137 C138 120.5(11)
C97 N15 Fe4 127.3(9)
C101 N15 Fe4 115.6(7)
C101 N15 C97 117.1(11)
C16 C1D H1D 120.6
C15 C1D C16 118.8(9)
C15 C1D H1D 120.6
C82 C81 C80 119.8(10)
C82 C81 H81 120.1
C80 C81 H81 120.1
C113 C112 H112 121.6
C111 C112 C113 116.8(11)
C111 C112 H112 121.6
C91 C92 C93 119.7(9)
C91 C92 H92 120.1
C93 C92 H92 120.1
C4 C1E C1C 119.6(9)
C4 C1E H1E 120.2
C1C C1E H1E 120.2
C64 C63 H63 120.2
C62 C63 H63 120.2
C62 C63 C64 119.6(10)
N10 C126 C125 120.1(9)
N10 C126 H126 119.9
C125 C126 H126 119.9
C112 C111 H111 119.9
C110 C111 C112 120.2(11)
C110 C111 H111 119.9
C127 C128 H128 120.0
C127 C128 C129 120.0(9)
C129 C128 H128 120.0
C65 C64 C63 116.9(10)
C65 C64 H64 121.6
C63 C64 H64 121.6
C79 C84 H84 119.4
C83 C84 C79 121.2(9)
C83 C84 H84 119.4
C124 C123 H123 120.3
C122 C123 H123 120.3
C122 C123 C124 119.4(11)
C130 C129 C128 118.6(9)
C130 C129 H129 120.7
C128 C129 H129 120.7
C61 C62 H62 120.1
C63 C62 C61 119.8(9)
C63 C62 H62 120.1
N2 C25 H25 119.5
C26 C25 N2 121.1(10)
C26 C25 H25 119.5
N16 C102 H102 122.5
N16 C102 C101 115.0(11)
C101 C102 H102 122.5
C125 C124 H124 121.0
C123 C124 C125 117.9(10)
C123 C124 H124 121.0
N17 C78 H78 120.1
N17 C78 C77 119.9(13)
C77 C78 H78 120.1
C41 C40 H40 120.8
C39 C40 C41 118.3(12)
C39 C40 H40 120.8
C85 N13 Fe4 127.4(10)
C85 N13 C89 119.5(10)
C89 N13 Fe4 112.6(7)
C137 C136 H136 121.5
C137 C136 C135 116.9(12)
C135 C136 H136 121.5
N12 C138 C137 115.6(10)
N12 C138 H138 122.2
C137 C138 H138 122.2
N21 C37 H37 120.2
N21 C37 C38 119.5(12)
C38 C37 H37 120.2
N9 C121 H121 120.9
N9 C121 C122 118.3(10)
C122 C121 H121 120.9
N13 C85 H85 118.8
C86 C85 N13 122.5(15)
C86 C85 H85 118.8
C123 C122 C121 123.6(11)
C123 C122 H122 118.2
C121 C122 H122 118.2
N40 C161 C162 171.5(15)
C161 C162 H16A 109.5
C161 C162 H16B 109.5
C161 C162 H16C 109.5
H16A C162 H16B 109.5
H16A C162 H16C 109.5
H16B C162 H16C 109.5
C77 N14 Fe4 115.1(9)
C73 N14 Fe4 127.8(14)
C73 N14 C77 117.1(14)
C109 C110 H110 118.6
C111 C110 C109 122.8(11)
C111 C110 H110 118.6
C1B C1F H1F 121.3
C1B C1F C27 117.5(13)
C27 C1F H1F 121.3
C40 C39 H39 120.2
C38 C39 C40 119.7(11)
C38 C39 H39 120.2
C25 C26 H26 120.1
C27 C26 C25 119.8(11)
C27 C26 H26 120.1
N15 C97 H97 118.7
N15 C97 C98 122.5(13)
C98 C97 H97 118.7
N14 C77 C78 110.7(12)
N14 C77 C76 120.1(16)
C76 C77 C78 129.0(18)
C77 C76 H76 118.8
C75 C76 C77 122(2)
C75 C76 H76 118.8
C85 C86 H86 120.8
C85 C86 C87 118.4(14)
C87 C86 H86 120.8
N8 C133 H133 118.4
N8 C133 C134 123.2(12)
C134 C133 H133 118.4
N14 C73 H73 121.0
N14 C73 C74 117.9(18)
C74 C73 H73 121.0
C1F C27 H27 119.8
C26 C27 C1F 120.4(11)
C26 C27 H27 119.8
C37 C38 H38 119.3
C39 C38 C37 121.5(11)
C39 C38 H38 119.3
C76 C75 H75 122.3
C74 C75 C76 115(2)
C74 C75 H75 122.3
C133 C134 H134 119.1
C135 C134 C133 121.8(12)
C135 C134 H134 119.1
C86 C87 H87 118.7
C86 C87 C88 122.7(13)
C88 C87 H87 118.7
C97 C98 H98 120.6
C97 C98 C99 118.8(12)
C99 C98 H98 120.6
N13 C89 C90 113.6(10)
N13 C89 C88 122.7(12)
C88 C89 C90 123.6(15)
C87 C88 H88 123.1
C89 C88 C87 113.9(15)
C89 C88 H88 123.1
C136 C135 H135 122.1
C134 C135 C136 115.7(12)
C134 C135 H135 122.1
N38 C171 C172 177.3(18)
C101 C100 H100 120.4
C99 C100 H100 120.4
C99 C100 C101 119.2(14)
N15 C101 C102 113.3(12)
N15 C101 C100 124.0(11)
C100 C101 C102 122.6(12)
C98 C99 H99 121.0
C100 C99 C98 118.1(14)
C100 C99 H99 121.0
C73 C74 H74 116.6
C75 C74 C73 127(2)
C75 C74 H74 116.6
C171 C172 H17A 109.5
C171 C172 H17B 109.5
C171 C172 H17C 109.5
H17A C172 H17B 109.5
H17A C172 H17C 109.5
H17B C172 H17C 109.5
F27 B8 F25 109.8(11)
F28 B8 F27 109.0(12)
F28 B8 F25 109.8(12)
F28 B8 F26 110.2(13)
F26 B8 F27 110.6(12)
F26 B8 F25 107.5(12)
F16 B7 F14 111.0(15)
F16 B7 F15 113.0(15)
F16 B7 F13 112.0(15)
F15 B7 F14 104.4(14)
F13 B7 F14 102.6(14)
F13 B7 F15 113.2(15)
F10 B4 F11 109.8(12)
F9 B4 F10 111.2(13)
F9 B4 F12 110.5(13)
F9 B4 F11 107.0(13)
F12 B4 F10 109.4(12)
F12 B4 F11 108.8(12)
F29 B5 F32 105.9(10)
F30 B5 F32 107.6(10)
F30 B5 F29 106.5(11)
F31 B5 F32 112.4(10)
F31 B5 F29 114.4(12)
F31 B5 F30 109.6(11)
N42 C175 C176 175.2(15)
C175 C176 H17D 109.5
C175 C176 H17E 109.5
C175 C176 H17F 109.5
H17D C176 H17E 109.5
H17D C176 H17F 109.5
H17E C176 H17F 109.5
N44 C163 C164 177(2)
C163 C164 H16D 109.5
C163 C164 H16E 109.5
C163 C164 H16F 109.5
H16D C164 H16E 109.5
H16D C164 H16F 109.5
H16E C164 H16F 109.5
N46 C157 C158 170.1(15)
C157 C158 H15A 109.5
C157 C158 H15B 109.5
C157 C158 H15C 109.5
H15A C158 H15B 109.5
H15A C158 H15C 109.5
H15B C158 H15C 109.5
N37 C159 C160 171.4(18)
C159 C160 H16G 109.5
C159 C160 H16H 109.5
C159 C160 H16I 109.5
H16G C160 H16H 109.5
H16G C160 H16I 109.5
H16H C160 H16I 109.5
N45 C165 C166 168.0(15)
C165 C166 H16J 109.5
C165 C166 H16K 109.5
C165 C166 H16L 109.5
H16J C166 H16K 109.5
H16J C166 H16L 109.5
H16K C166 H16L 109.5
N41 C173 C174 172(2)
C173 C174 H17G 109.5
C173 C174 H17H 109.5
C173 C174 H17I 109.5
H17G C174 H17H 109.5
H17G C174 H17I 109.5
H17H C174 H17I 109.5
N43 C167 C168 168.8(16)
C167 C168 H16M 109.5
C167 C168 H16N 109.5
C167 C168 H16O 109.5
H16M C168 H16N 109.5
H16M C168 H16O 109.5
H16N C168 H16O 109.5
F19 B6 F17 111.4(18)
F19 B6 F20 110.4(18)
F19 B6 F18 107.8(17)
F20 B6 F17 106.6(17)
F18 B6 F17 108.1(17)
F18 B6 F20 112.6(19)
N39 C169 C170 169.1(19)
C169 C170 H17J 109.5
C169 C170 H17K 109.5
C169 C170 H17L 109.5
H17J C170 H17K 109.5
H17J C170 H17L 109.5
H17K C170 H17L 109.5
F1 B1 F2 107.2(16)
F3 B1 F1 113.1(17)
F3 B1 F2 107.8(16)
F3 B1 F4 105.0(16)
F4 B1 F1 116.7(17)
F4 B1 F2 106.5(16)
F24 B3 F21 110.9(16)
F24 B3 F22 106.5(16)
F23 B3 F24 110.4(16)
F23 B3 F21 113.3(17)
F23 B3 F22 105.4(16)
F21 B3 F22 109.9(16)
F6 B2 F7 104.1(14)
F5 B2 F6 109.6(15)
F5 B2 F7 112.1(16)
F5 B2 F8 112.8(17)
F8 B2 F6 110.0(16)
F8 B2 F7 107.8(16)

loop_
_geom_bond_atom_site_label_1
_geom_bond_atom_site_label_2
_geom_bond_distance
Fe1 N23 1.991(7)
Fe1 N22 1.982(8)
Fe1 N21 1.988(8)
Fe1 N20 1.982(7)
Fe1 N19 1.990(8)
Fe1 N24 1.977(8)
Fe2 N1 1.966(7)
Fe2 N6 1.963(7)
Fe2 N4 1.942(7)
Fe2 N3 1.993(7)
Fe2 N5 1.987(7)
Fe2 N2 1.972(8)
Fe3 N12 1.997(8)
Fe3 N10 1.992(7)
Fe3 N11 1.955(8)
Fe3 N9 1.976(8)
Fe3 N7 1.997(8)
Fe3 N8 1.980(8)
Fe4 N16 1.955(8)
Fe4 N18 1.988(9)
Fe4 N17 1.976(9)
Fe4 N15 1.974(10)
Fe4 N13 1.971(9)
Fe4 N14 1.965(12)
O10 C106 1.419(10)
O10 C2 1.326(10)
O4 C154 1.330(9)
O4 C118 1.404(10)
O6 C155 1.380(9)
O6 C10 1.386(9)
O12 C1 1.350(9)
O12 C142 1.403(10)
O1 C22 1.394(10)
O1 C148 1.361(10)
O5 C156 1.350(10)
O5 C70 1.409(9)
O3 C149 1.357(10)
O3 C94 1.438(11)
O9 C30 1.365(10)
O9 C82 1.392(11)
O11 C31 1.325(9)
O11 C46 1.403(9)
N26 C154 1.318(10)
N26 C156 1.314(10)
N1 C5 1.350(11)
N1 C13 1.322(11)
N153 C31 1.345(10)
N153 C1 1.308(11)
N25 C155 1.312(10)
N25 C156 1.318(10)
N6 C19 1.449(11)
N6 C18 1.276(10)
O2 C150 1.359(10)
O2 C58 1.398(10)
N151 C31 1.331(11)
N151 C2 1.338(11)
N34 C149 1.316(11)
N34 C148 1.333(10)
N4 C7 1.442(9)
N4 C6 1.283(11)
O8 C130 1.421(10)
O8 C28 1.352(10)
N23 C55 1.436(10)
N23 C54 1.274(10)
C154 N27 1.323(10)
N152 C1 1.331(12)
N152 C2 1.328(10)
O7 C29 1.344(11)
O7 C34 1.407(10)
N22 C43 1.457(10)
N22 C42 1.274(11)
N27 C155 1.321(10)
N146 C30 1.303(11)
N146 C29 1.325(11)
N145 C30 1.320(12)
N145 C28 1.332(12)
N12 C139 1.427(11)
N12 C138 1.281(12)
N35 C150 1.319(10)
N35 C148 1.305(10)
C149 N36 1.329(11)
N10 C127 1.454(11)
N10 C126 1.246(11)
N36 C150 1.315(10)
N3 C17 1.374(11)
N3 C14 1.331(12)
C115 N11 1.452(11)
C115 C116 1.365(11)
C115 C120 1.396(12)
C10 C9 1.338(11)
C10 C11 1.378(11)
N21 C41 1.380(13)
N21 C37 1.364(12)
N20 C53 1.376(11)
N20 C49 1.326(11)
N11 C114 1.270(10)
C55 C60 1.365(12)
C55 C56 1.372(12)
C46 C45 1.337(11)
C46 C47 1.391(12)
C32 H32 0.9300
C32 C33 1.378(12)
C32 C3 1.363(12)
C60 H60 0.9300
C60 C59 1.428(12)
C70 C69 1.385(11)
C70 C71 1.344(12)
C19 C24 1.377(11)
C19 C20 1.389(12)
N19 C65 1.348(12)
N19 C61 1.299(12)
N5 C3 1.471(11)
N5 C1A 1.288(11)
N24 C67 1.450(11)
N24 C66 1.289(12)
C116 H116 0.9300
C116 C117 1.373(12)
C139 C144 1.400(12)
C139 C140 1.392(12)
C106 C107 1.374(13)
C106 C105 1.383(13)
C9 H9 0.9300
C9 C8 1.389(11)
C43 C48 1.395(11)
C43 C44 1.364(11)
C72 H72 0.9300
C72 C67 1.358(12)
C72 C71 1.348(12)
C120 H120 0.9300
C120 C119 1.385(12)
C33 H33 0.9300
C33 C34 1.348(12)
C12 H12 0.9300
C12 C7 1.400(11)
C12 C11 1.360(11)
N147 C29 1.355(11)
N147 C28 1.332(11)
C22 C21 1.400(12)
C22 C23 1.349(12)
C7 C8 1.358(10)
C42 H42 0.9300
C42 C41 1.442(13)
C107 H107 0.9300
C107 C108 1.349(13)
C94 C95 1.314(13)
C94 C93 1.362(13)
C45 H45 0.9300
C45 C44 1.388(12)
C142 C141 1.365(12)
C142 C143 1.373(12)
C69 H69 0.9300
C69 C68 1.368(11)
N16 C103 1.451(12)
N16 C102 1.294(14)
C67 C68 1.379(12)
C95 H95 0.9300
C95 C96 1.407(13)
C57 H57 0.9300
C57 C58 1.382(12)
C57 C56 1.386(12)
C3 C36 1.364(12)
C118 C117 1.373(12)
C118 C119 1.351(11)
C17 C16 1.389(13)
C17 C18 1.414(12)
C117 H117 0.9300
C127 C132 1.353(12)
C127 C128 1.384(13)
N9 C125 1.386(12)
N9 C121 1.313(12)
C8 H8 0.9300
C71 H71 0.9300
N2 C1B 1.334(12)
N2 C25 1.373(13)
C141 H141 0.9300
C141 C140 1.387(13)
C91 C96 1.335(13)
C91 N18 1.468(12)
C91 C92 1.344(14)
C143 H143 0.9300
C143 C144 1.381(13)
N7 C113 1.352(12)
N7 C109 1.341(12)
C4 H4 0.9300
C4 C13 1.408(14)
C4 C1E 1.357(15)
C48 H48 0.9300
C48 C47 1.375(11)
C24 H24 0.9300
C24 C23 1.372(11)
C11 H11 0.9300
C6 H6 0.9300
C6 C5 1.428(12)
C68 H68 0.9300
C131 H131 0.9300
C131 C130 1.381(12)
C131 C132 1.361(12)
C108 H108 0.9300
C108 C103 1.380(13)
C119 H119 0.9300
C47 H47 0.9300
C54 H54 0.9300
C54 C53 1.456(12)
C5 C1C 1.374(13)
C59 H59 0.9300
C59 C58 1.358(13)
C53 C52 1.345(12)
C13 H13 0.9300
C96 H96 0.9300
C21 H21 0.9300
C21 C20 1.425(12)
C36 H36 0.9300
C36 C35 1.420(12)
N8 C137 1.316(13)
N8 C133 1.328(13)
C65 C66 1.462(13)
C65 C64 1.382(14)
C23 H23 0.9300
C144 H144 0.9300
C56 H56 0.9300
C14 H14 0.9300
C14 C15 1.399(14)
N18 C90 1.255(13)
C41 C40 1.378(13)
C16 H16 0.9300
C16 C1D 1.407(14)
C103 C104 1.368(14)
C34 C35 1.396(12)
C15 H15 0.9300
C15 C1D 1.337(14)
C114 H114 0.9300
C114 C113 1.397(13)
C18 H18 0.9300
C20 H20 0.9300
C105 H105 0.9300
C105 C104 1.380(13)
C130 C129 1.343(13)
C82 C83 1.384(13)
C82 C81 1.357(12)
C93 H93 0.9300
C93 C92 1.377(14)
C61 H61 0.9300
C61 C62 1.420(15)
C35 H35 0.9300
C1A H1A 0.9300
C1A C1B 1.477(14)
C79 C80 1.418(15)
C79 N17 1.443(13)
C79 C84 1.370(12)
C49 H49 0.9300
C49 C50 1.399(13)
C113 C112 1.410(14)
C132 H132 0.9300
C140 H140 0.9300
C125 C126 1.412(13)
C125 C124 1.390(14)
C83 H83 0.9300
C83 C84 1.329(13)
C44 H44 0.9300
C52 H52 0.9300
C52 C51 1.363(13)
C50 H50 0.9300
C50 C51 1.367(14)
C51 H51 0.9300
C104 H104 0.9300
C90 H90 0.9300
C90 C89 1.439(16)
C1B C1F 1.368(15)
C109 H109 0.9300
C109 C110 1.390(15)
C1C H1C 0.9300
C1C C1E 1.399(14)
C80 H80 0.9300
C80 C81 1.390(15)
N17 C78 1.270(13)
C66 H66 0.9300
C137 C136 1.364(15)
C137 C138 1.482(15)
N15 C97 1.347(15)
N15 C101 1.316(15)
C1D H1D 0.9300
C81 H81 0.9300
C112 H112 0.9300
C112 C111 1.406(15)
C92 H92 0.9300
C1E H1E 0.9300
C63 H63 0.9300
C63 C64 1.387(14)
C63 C62 1.342(15)
C126 H126 0.9300
C111 H111 0.9300
C111 C110 1.298(16)
C128 H128 0.9300
C128 C129 1.389(14)
C64 H64 0.9300
C84 H84 0.9300
C123 H123 0.9300
C123 C124 1.371(15)
C123 C122 1.279(16)
C129 H129 0.9300
C62 H62 0.9300
C25 H25 0.9300
C25 C26 1.362(16)
C102 H102 0.9300
C102 C101 1.459(15)
C124 H124 0.9300
C78 H78 0.9300
C78 C77 1.425(19)
C40 H40 0.9300
C40 C39 1.375(16)
N13 C85 1.348(14)
N13 C89 1.363(16)
C136 H136 0.9300
C136 C135 1.463(18)
C138 H138 0.9300
C37 H37 0.9300
C37 C38 1.387(16)
C121 H121 0.9300
C121 C122 1.453(16)
C85 H85 0.9300
C85 C86 1.337(17)
C122 H122 0.9300
N40 C161 1.136(8)
C161 C162 1.512(10)
C162 H16A 0.9600
C162 H16B 0.9600
C162 H16C 0.9600
N14 C77 1.367(18)
N14 C73 1.354(18)
C110 H110 0.9300
C1F H1F 0.9300
C1F C27 1.375(17)
C39 H39 0.9300
C39 C38 1.365(18)
C26 H26 0.9300
C26 C27 1.350(17)
N38 C171 1.087(15)
C97 H97 0.9300
C97 C98 1.376(19)
C77 C76 1.38(2)
C76 H76 0.9300
C76 C75 1.36(3)
C86 H86 0.9300
C86 C87 1.34(2)
C133 H133 0.9300
C133 C134 1.372(16)
C73 H73 0.9300
C73 C74 1.40(3)
C27 H27 0.9300
C38 H38 0.9300
C75 H75 0.9300
C75 C74 1.25(3)
C134 H134 0.9300
C134 C135 1.338(18)
C87 H87 0.9300
C87 C88 1.46(2)
C98 H98 0.9300
C98 C99 1.40(2)
C89 C88 1.364(16)
C88 H88 0.9300
C135 H135 0.9300
C171 C172 1.51(3)
C100 H100 0.9300
C100 C101 1.381(18)
C100 C99 1.355(18)
C99 H99 0.9300
C74 H74 0.9300
C172 H17A 0.9600
C172 H17B 0.9600
C172 H17C 0.9600
F27 B8 1.361(15)
F25 B8 1.362(15)
F28 B8 1.307(15)
F26 B8 1.354(17)
F16 B7 1.284(16)
F14 B7 1.355(17)
F15 B7 1.322(16)
B7 F13 1.319(16)
F10 B4 1.327(14)
F9 B4 1.305(14)
F12 B4 1.321(14)
F11 B4 1.358(14)
F24 B3 1.338(17)
F23 B3 1.312(17)
F21 B3 1.341(17)
F22 B3 1.352(18)
B5 F32 1.354(12)
B5 F29 1.330(13)
B5 F30 1.317(12)
B5 F31 1.280(12)
N42 C175 1.136(8)
C175 C176 1.511(10)
C176 H17D 0.9600
C176 H17E 0.9600
C176 H17F 0.9600
F1 B1 1.320(17)
F2 B1 1.351(18)
F3 B1 1.316(17)
F4 B1 1.319(18)
F6 B2 1.346(16)
F7 B2 1.359(16)
F5 B2 1.290(16)
F8 B2 1.297(17)
C163 N44 1.23(2)
C163 C164 1.35(2)
C164 H16D 0.9600
C164 H16E 0.9600
C164 H16F 0.9600
N46 C157 1.137(8)
C157 C158 1.512(10)
C158 H15A 0.9600
C158 H15B 0.9600
C158 H15C 0.9600
N37 C159 1.136(8)
C159 C160 1.512(10)
C160 H16G 0.9600
C160 H16H 0.9600
C160 H16I 0.9600
N45 C165 1.138(8)
C165 C166 1.513(10)
C166 H16J 0.9600
C166 H16K 0.9600
C166 H16L 0.9600
N41 C173 1.136(8)
C173 C174 1.512(10)
C174 H17G 0.9600
C174 H17H 0.9600
C174 H17I 0.9600
N43 C167 1.137(8)
C167 C168 1.513(10)
C168 H16M 0.9600
C168 H16N 0.9600
C168 H16O 0.9600
F19 B6 1.294(18)
F17 B6 1.337(18)
B6 F20 1.323(18)
B6 F18 1.299(18)
N39 C169 1.137(8)
C169 C170 1.513(10)
C170 H17J 0.9600
C170 H17K 0.9600
C170 H17L 0.9600

loop_
_platon_squeeze_void_nr
_platon_squeeze_void_average_x
_platon_squeeze_void_average_y
_platon_squeeze_void_average_z
_platon_squeeze_void_volume
_platon_squeeze_void_count_electrons
_platon_squeeze_void_content
1 0.000 0.000 0.500 36 7 ' '
2 0.500 0.500 0.500 455 74 ' '
3 0.342 0.338 0.633 27 7 ' '
4 0.427 0.421 0.199 55 9 ' '
5 0.572 0.579 0.801 55 9 ' '
6 0.658 0.662 0.367 27 7 ' '
